data_7132182
loop_
_publ_author_name
'Zou, Wenxing'
'Mears, Kristian'
'Fettinger, James C.'
'Power, Philip P.'

_publ_section_title
;
 Sn(II)--Carbon Bond Reactivity: Radical Generation and Consumption via
 Reactions of a Stannylene with Alkynes
;
_journal_name_full 'Chemical Communications'
_journal_paper_doi 10.1039/D3CC04014C
_journal_year 2023
_chemical_formula_moiety 'C72 H90 O Sn'
_chemical_formula_sum 'C72 H90 O Sn'
_chemical_formula_weight 1090.12
_chemical_properties_physical Air-sensitive,Moisture-sensitive
_space_group_crystal_system triclinic
_space_group_IT_number 2
_space_group_name_Hall '-P 1'
_space_group_name_H-M_alt 'P -1'
_atom_sites_solution_hydrogens geom
_audit_creation_method SHELXL-2017/1
_audit_update_record
;
2023-09-27 deposited with the CCDC.	2023-10-09 downloaded from the CCDC.
;
_cell_angle_alpha 88.9389(8)
_cell_angle_beta 81.5494(8)
_cell_angle_gamma 89.9199(8)
_cell_formula_units_Z 4
_cell_length_a 17.8418(9)
_cell_length_b 17.8598(9)
_cell_length_c 19.2380(10)
_cell_measurement_reflns_used 9905
_cell_measurement_temperature 90(2)
_cell_measurement_theta_max 26.35
_cell_measurement_theta_min 2.28
_cell_volume 6062.6(5)
_computing_cell_refinement 'SAINT (8.38a) (Bruker, 2017)'
_computing_data_collection 'Apex3 (2019.1) (Bruker, 2019)'
_computing_data_reduction 'SAINT (8.38a) (Bruker, 2017)'
_computing_molecular_graphics 'Bruker SHELXTL'
_computing_publication_material 'Bruker SHELXTL'
_computing_structure_refinement 'SHELXL-2017/1 (Sheldrick, 2017)'
_computing_structure_solution 'SHELXT (Sheldrick, 2014)'
_diffrn_ambient_temperature 90(2)
_diffrn_measured_fraction_theta_full 0.999
_diffrn_measured_fraction_theta_max 0.999
_diffrn_measurement_device_type 'Bruker APEX-II CCD'
_diffrn_measurement_method '\f and \w scans'
_diffrn_radiation_type MoK\a
_diffrn_radiation_wavelength 0.71073
_diffrn_reflns_av_R_equivalents 0.0589
_diffrn_reflns_av_unetI/netI 0.0826
_diffrn_reflns_Laue_measured_fraction_full 0.999
_diffrn_reflns_Laue_measured_fraction_max 0.999
_diffrn_reflns_limit_h_max 21
_diffrn_reflns_limit_h_min -21
_diffrn_reflns_limit_k_max 21
_diffrn_reflns_limit_k_min -21
_diffrn_reflns_limit_l_max 23
_diffrn_reflns_limit_l_min -23
_diffrn_reflns_number 43731
_diffrn_reflns_point_group_measured_fraction_full 0.999
_diffrn_reflns_point_group_measured_fraction_max 0.999
_diffrn_reflns_theta_full 25.242
_diffrn_reflns_theta_max 25.250
_diffrn_reflns_theta_min 1.837
_exptl_absorpt_coefficient_mu 0.464
_exptl_absorpt_correction_T_max 0.9240
_exptl_absorpt_correction_T_min 0.8027
_exptl_absorpt_correction_type multi-scan
_exptl_absorpt_process_details 'SADABS 2016/2 (Sheldrick, 2016)'
_exptl_crystal_colour Red
_exptl_crystal_density_diffrn 1.194
_exptl_crystal_description Block
_exptl_crystal_F_000 2320
_exptl_crystal_recrystallization_method 'Re-crystallisation from solvent'
_exptl_crystal_size_max 0.288
_exptl_crystal_size_mid 0.218
_exptl_crystal_size_min 0.188
_refine_diff_density_max 0.678
_refine_diff_density_min -0.842
_refine_diff_density_rms 0.082
_refine_ls_extinction_coef 0.00022(3)
_refine_ls_extinction_expression Fc^*^=kFc[1+0.001xFc^2^\l^3^/sin(2\q)]^-1/4^
_refine_ls_extinction_method 'SHELXL-2017/1 (Sheldrick 2017)'
_refine_ls_goodness_of_fit_ref 1.135
_refine_ls_hydrogen_treatment constr
_refine_ls_matrix_type full
_refine_ls_number_parameters 1434
_refine_ls_number_reflns 21950
_refine_ls_number_restraints 149
_refine_ls_restrained_S_all 1.133
_refine_ls_R_factor_all 0.0931
_refine_ls_R_factor_gt 0.0619
_refine_ls_shift/su_max 0.001
_refine_ls_shift/su_mean 0.000
_refine_ls_structure_factor_coef Fsqd
_refine_ls_weighting_details 'w=1/[\s^2^(Fo^2^)+(0.0067P)^2^+15.6202P] where P=(Fo^2^+2Fc^2^)/3'
_refine_ls_weighting_scheme calc
_refine_ls_wR_factor_gt 0.1091
_refine_ls_wR_factor_ref 0.1183
_reflns_Friedel_coverage 0.000
_reflns_number_gt 15968
_reflns_number_total 21950
_reflns_threshold_expression 'I > 2\s(I)'
_cod_data_source_file d3cc04014c4.cif
_cod_data_source_block WZ13FMI
_cod_depositor_comments
;
The following automatic conversions were performed:

data item '_exptl_absorpt_correction_type' value 'Multi-scan' was
changed to 'multi-scan' in accordance with the
/home/data/users/saulius/crontab/automatic-downloads/rss-feeds/RSC/lib/dictionaries/cif_core.dic
dictionary named 'cif_core.dic' version 2.4.2 last updated on
2011-04-26.

Automatic conversion script
Id: cif_fix_values 8170 2020-07-09 18:12:32Z antanas 
;
_cod_database_code 7132182
_shelx_shelxl_version_number 2017/1
_shelx_space_group_comment
; 
The symmetry employed for this shelxl refinement is uniquely defined 
by the following loop, which should always be used as a source of 
symmetry information in preference to the above space-group names. 
They are only intended as comments. 
;
_shelx_estimated_absorpt_t_min 0.878
_shelx_estimated_absorpt_t_max 0.918

loop_
_space_group_symop_operation_xyz
'x, y, z'
'-x, -y, -z'

loop_
_atom_site_label
_atom_site_type_symbol
_atom_site_fract_x
_atom_site_fract_y
_atom_site_fract_z
_atom_site_U_iso_or_equiv
_atom_site_adp_type
_atom_site_occupancy
_atom_site_site_symmetry_order
_atom_site_calc_flag
_atom_site_refinement_flags_posn
_atom_site_refinement_flags_adp
_atom_site_refinement_flags_occupancy
_atom_site_disorder_assembly
_atom_site_disorder_group
Sn1 Sn 0.29802(2) 0.25272(2) 1.04888(2) 0.01872(9) Uani 0.96 1 d D U P A 1
C1 C 0.2464(3) 0.2300(2) 0.9168(2) 0.0161(10) Uani 0.96 1 d D . P A 1
H1 H 0.288103 0.199664 0.925122 0.019 Uiso 0.96 1 calc R U P A 1
C2 C 0.2137(2) 0.2635(2) 0.9748(2) 0.0162(10) Uani 0.96 1 d D U P A 1
C3 C 0.13932(13) 0.30542(17) 0.98290(16) 0.0180(10) Uani 0.96 1 d DG U P A 1
C4 C 0.08745(16) 0.29276(16) 0.93708(13) 0.0194(10) Uani 0.96 1 d DG U P A 1
H4 H 0.100867 0.261963 0.897458 0.023 Uiso 0.96 1 calc R U P A 1
C5 C 0.01595(15) 0.32516(17) 0.94925(16) 0.0189(11) Uani 0.96 1 d DG U P A 1
H5 H -0.019496 0.316507 0.917937 0.023 Uiso 0.96 1 calc R U P A 1
C6 C -0.00367(15) 0.3702(2) 1.00723(19) 0.0228(11) Uani 0.96 1 d DG U P A 1
H6 H -0.052540 0.392364 1.015543 0.027 Uiso 0.96 1 calc R U P A 1
C7 C 0.04819(19) 0.38288(19) 1.05304(16) 0.0219(12) Uani 0.96 1 d DG U P A 1
H7 H 0.034778 0.413678 1.092670 0.026 Uiso 0.96 1 calc R U P A 1
C8 C 0.11969(17) 0.35048(18) 1.04088(15) 0.0214(11) Uani 0.96 1 d DG U P A 1
H8 H 0.155141 0.359134 1.072193 0.026 Uiso 0.96 1 calc R U P A 1
Sn1B Sn 0.2917(5) 0.2199(5) 0.9383(4) 0.0238(13) Uani 0.04 1 d D U P A 2
C1B C 0.256(3) 0.293(4) 1.073(3) 0.005(19) Uiso 0.04 1 d D . P A 2
H1B H 0.305436 0.306851 1.053216 0.006 Uiso 0.04 1 calc R U P A 2
C2B C 0.215(3) 0.279(4) 1.022(2) 0.016(2) Uiso 0.04 1 d D U P A 2
C3B C 0.141(3) 0.313(4) 1.009(3) 0.018(2) Uiso 0.04 1 d DG U P A 2
C4B C 0.096(3) 0.276(3) 0.968(4) 0.019(2) Uiso 0.04 1 d DG U P A 2
H4B H 0.115060 0.233745 0.941369 0.023 Uiso 0.04 1 calc R U P A 2
C5B C 0.022(3) 0.300(4) 0.965(4) 0.019(2) Uiso 0.04 1 d DG U P A 2
H5B H -0.009025 0.274339 0.937426 0.023 Uiso 0.04 1 calc R U P A 2
C6B C -0.006(3) 0.361(5) 1.004(5) 0.022(2) Uiso 0.04 1 d DG U P A 2
H6B H -0.056669 0.377876 1.002450 0.027 Uiso 0.04 1 calc R U P A 2
C7B C 0.039(4) 0.399(5) 1.045(4) 0.022(2) Uiso 0.04 1 d DG U P A 2
H7B H 0.019771 0.440820 1.071418 0.026 Uiso 0.04 1 calc R U P A 2
C8B C 0.113(4) 0.375(4) 1.047(2) 0.021(2) Uiso 0.04 1 d DG U P A 2
H8B H 0.143857 0.400228 1.075362 0.025 Uiso 0.04 1 calc DR U P A 2
C9 C 0.2493(2) 0.2941(2) 1.1537(2) 0.0164(9) Uani 1 1 d . . . . .
C10 C 0.2608(2) 0.3635(2) 1.1848(2) 0.0165(9) Uani 1 1 d . . . . .
C11 C 0.2378(2) 0.3715(2) 1.2564(2) 0.0202(10) Uani 1 1 d . . . . .
H11 H 0.244742 0.418231 1.277306 0.024 Uiso 1 1 calc R U . . .
C12 C 0.2047(3) 0.3125(2) 1.2980(2) 0.0221(10) Uani 1 1 d . . . . .
H12 H 0.188129 0.319252 1.346704 0.027 Uiso 1 1 calc R U . . .
C13 C 0.1962(2) 0.2438(2) 1.2679(2) 0.0185(10) Uani 1 1 d . . . . .
H13 H 0.174531 0.202900 1.296114 0.022 Uiso 1 1 calc R U . . .
C14 C 0.2193(2) 0.2346(2) 1.1969(2) 0.0173(10) Uani 1 1 d . . . . .
C15 C 0.3043(2) 0.4266(2) 1.1423(2) 0.0185(10) Uani 1 1 d . . . . .
C16 C 0.3836(3) 0.4203(3) 1.1253(2) 0.0215(10) Uani 1 1 d . . . . .
C17 C 0.4240(3) 0.4786(3) 1.0874(2) 0.0261(11) Uani 1 1 d . . . . .
H17 H 0.477255 0.474205 1.074010 0.031 Uiso 1 1 calc R U . . .
C18 C 0.3873(3) 0.5424(3) 1.0692(2) 0.0274(11) Uani 1 1 d . . . . .
H18 H 0.415495 0.581632 1.043497 0.033 Uiso 1 1 calc R U . . .
C19 C 0.3101(3) 0.5498(3) 1.0880(2) 0.0259(11) Uani 1 1 d . . . . .
H19 H 0.285822 0.594481 1.075606 0.031 Uiso 1 1 calc R U . . .
C20 C 0.2668(3) 0.4927(2) 1.1249(2) 0.0217(10) Uani 1 1 d . . . . .
C21 C 0.4274(3) 0.3567(3) 1.1540(2) 0.0236(11) Uani 1 1 d . . . . .
H21 H 0.391884 0.313391 1.164346 0.028 Uiso 1 1 calc R U . . .
C22 C 0.4959(3) 0.3297(3) 1.1028(3) 0.0367(13) Uani 1 1 d . . . . .
H22A H 0.480049 0.319569 1.057188 0.055 Uiso 1 1 calc R U . . .
H22B H 0.516091 0.283831 1.121617 0.055 Uiso 1 1 calc R U . . .
H22C H 0.535164 0.368570 1.096802 0.055 Uiso 1 1 calc R U . . .
C23 C 0.4528(3) 0.3789(3) 1.2234(3) 0.0355(13) Uani 1 1 d . . . . .
H23A H 0.486785 0.422197 1.215308 0.053 Uiso 1 1 calc R U . . .
H23B H 0.479432 0.336798 1.242119 0.053 Uiso 1 1 calc R U . . .
H23C H 0.408273 0.391829 1.257245 0.053 Uiso 1 1 calc R U . . .
C24 C 0.1822(3) 0.5051(3) 1.1472(3) 0.0266(11) Uani 1 1 d . . . . .
H24 H 0.158125 0.455010 1.158877 0.032 Uiso 1 1 calc DR U . . .
C25 C 0.1441(3) 0.5412(3) 1.0882(3) 0.0367(13) Uani 1 1 d . . . . .
H25A H 0.160412 0.593506 1.081100 0.055 Uiso 1 1 calc R U . . .
H25B H 0.088945 0.539194 1.101216 0.055 Uiso 1 1 calc R U . . .
H25C H 0.158740 0.513876 1.044555 0.055 Uiso 1 1 calc R U . . .
C26 C 0.1669(3) 0.5530(3) 1.2135(3) 0.0357(13) Uani 1 1 d . . . . .
H26A H 0.186788 0.527378 1.252352 0.054 Uiso 1 1 calc R U . . .
H26B H 0.112168 0.560448 1.226090 0.054 Uiso 1 1 calc R U . . .
H26C H 0.191918 0.601724 1.204152 0.054 Uiso 1 1 calc R U . . .
C27 C 0.2177(2) 0.1585(2) 1.1630(2) 0.0184(10) Uani 1 1 d . . . . .
C28 C 0.1536(2) 0.1344(2) 1.1353(2) 0.0200(10) Uani 1 1 d . . . . .
C29 C 0.1554(3) 0.0639(3) 1.1042(2) 0.0266(11) Uani 1 1 d . . . . .
H29 H 0.112864 0.047582 1.084035 0.032 Uiso 1 1 calc R U . . .
C30 C 0.2179(3) 0.0176(3) 1.1023(3) 0.0318(12) Uani 1 1 d . . . . .
H30 H 0.217669 -0.030267 1.081694 0.038 Uiso 1 1 calc R U . . .
C31 C 0.2803(3) 0.0410(3) 1.1302(3) 0.0307(12) Uani 1 1 d . . . . .
H31 H 0.322791 0.008730 1.129277 0.037 Uiso 1 1 calc R U . . .
C32 C 0.2820(3) 0.1115(2) 1.1600(2) 0.0236(11) Uani 1 1 d . . . . .
C33 C 0.0823(3) 0.1814(3) 1.1417(2) 0.0234(11) Uani 1 1 d . . . . .
H33 H 0.097546 0.235258 1.141553 0.028 Uiso 1 1 calc R U . . .
C34 C 0.0365(3) 0.1704(3) 1.0808(3) 0.0316(12) Uani 1 1 d . . . . .
H34A H 0.071125 0.168127 1.036364 0.047 Uiso 1 1 calc R U . . .
H34B H 0.001509 0.212524 1.078798 0.047 Uiso 1 1 calc R U . . .
H34C H 0.007550 0.123631 1.088446 0.047 Uiso 1 1 calc R U . . .
C35 C 0.0330(3) 0.1635(3) 1.2118(3) 0.0277(11) Uani 1 1 d . . . . .
H35A H 0.020849 0.109894 1.214663 0.041 Uiso 1 1 calc R U . . .
H35B H -0.013987 0.192538 1.215232 0.041 Uiso 1 1 calc R U . . .
H35C H 0.060464 0.176451 1.250412 0.041 Uiso 1 1 calc R U . . .
C36 C 0.3516(3) 0.1344(3) 1.1916(3) 0.0271(11) Uani 1 1 d . . . . .
H36 H 0.352074 0.190261 1.194083 0.033 Uiso 1 1 calc R U . . .
C37 C 0.4265(3) 0.1098(3) 1.1479(3) 0.0401(14) Uani 1 1 d . . . . .
H37A H 0.429469 0.054979 1.148432 0.060 Uiso 1 1 calc R U . . .
H37B H 0.469165 0.130445 1.168068 0.060 Uiso 1 1 calc R U . . .
H37C H 0.428410 0.128212 1.099377 0.060 Uiso 1 1 calc R U . . .
C38 C 0.3461(3) 0.1022(3) 1.2674(3) 0.0344(13) Uani 1 1 d . . . . .
H38A H 0.301801 0.123424 1.296574 0.052 Uiso 1 1 calc R U . . .
H38B H 0.392043 0.115175 1.286935 0.052 Uiso 1 1 calc R U . . .
H38C H 0.341013 0.047595 1.266740 0.052 Uiso 1 1 calc R U . . .
C39 C 0.2334(2) 0.2286(2) 0.8420(2) 0.0145(9) Uani 1 1 d . . . . .
C40 C 0.2571(2) 0.2911(2) 0.7984(2) 0.0159(9) Uani 1 1 d . . . . .
C41 C 0.2557(2) 0.2868(2) 0.7266(2) 0.0184(10) Uani 1 1 d . . . . .
H41 H 0.270653 0.329247 0.697313 0.022 Uiso 1 1 calc R U . . .
C42 C 0.2333(3) 0.2225(2) 0.6968(2) 0.0229(10) Uani 1 1 d . . . . .
H42 H 0.233331 0.220626 0.647454 0.028 Uiso 1 1 calc R U . . .
C43 C 0.2107(2) 0.1605(2) 0.7392(2) 0.0201(10) Uani 1 1 d . . . . .
H43 H 0.194996 0.116236 0.718776 0.024 Uiso 1 1 calc R U . . .
C44 C 0.2108(2) 0.1628(2) 0.8119(2) 0.0176(10) Uani 1 1 d . . . . .
C45 C 0.2873(2) 0.3599(2) 0.8300(2) 0.0180(10) Uani 1 1 d . . . . .
C46 C 0.2429(2) 0.4246(2) 0.8419(2) 0.0193(10) Uani 1 1 d . . . . .
C47 C 0.2713(3) 0.4835(2) 0.8768(2) 0.0223(10) Uani 1 1 d . . . . .
H47 H 0.241322 0.527100 0.886481 0.027 Uiso 1 1 calc R U . . .
C48 C 0.3423(3) 0.4797(3) 0.8978(2) 0.0273(11) Uani 1 1 d . . . . .
H48 H 0.360314 0.520376 0.921855 0.033 Uiso 1 1 calc R U . . .
C49 C 0.3868(3) 0.4170(3) 0.8838(2) 0.0260(11) Uani 1 1 d . . . . .
H49 H 0.435623 0.414886 0.897753 0.031 Uiso 1 1 calc R U . . .
C50 C 0.3606(2) 0.3570(2) 0.8494(2) 0.0194(10) Uani 1 1 d . . . . .
C51 C 0.1664(2) 0.4324(2) 0.8164(2) 0.0203(10) Uani 1 1 d . . . . .
H51 H 0.145204 0.380932 0.813355 0.024 Uiso 1 1 calc R U . . .
C52 C 0.1086(3) 0.4778(3) 0.8656(3) 0.0290(12) Uani 1 1 d . . . . .
H52A H 0.109352 0.461132 0.914336 0.043 Uiso 1 1 calc R U . . .
H52B H 0.057844 0.470190 0.853263 0.043 Uiso 1 1 calc R U . . .
H52C H 0.121759 0.531091 0.860692 0.043 Uiso 1 1 calc R U . . .
C53 C 0.1747(3) 0.4688(3) 0.7427(2) 0.0273(11) Uani 1 1 d . . . . .
H53A H 0.194668 0.519677 0.744363 0.041 Uiso 1 1 calc R U . . .
H53B H 0.125061 0.470724 0.726662 0.041 Uiso 1 1 calc R U . . .
H53C H 0.209639 0.439093 0.710036 0.041 Uiso 1 1 calc R U . . .
C54 C 0.4130(3) 0.2902(3) 0.8292(3) 0.0243(11) Uani 1 1 d . . . . .
H54 H 0.380467 0.244337 0.832908 0.029 Uiso 1 1 calc R U . . .
C55 C 0.4730(3) 0.2775(3) 0.8772(3) 0.0322(12) Uani 1 1 d . . . . .
H55A H 0.501651 0.231914 0.863376 0.048 Uiso 1 1 calc R U . . .
H55B H 0.448294 0.271923 0.925997 0.048 Uiso 1 1 calc R U . . .
H55C H 0.507652 0.320402 0.873067 0.048 Uiso 1 1 calc R U . . .
C56 C 0.4499(3) 0.2980(3) 0.7532(3) 0.0307(12) Uani 1 1 d . . . . .
H56A H 0.410657 0.300467 0.722601 0.046 Uiso 1 1 calc R U . . .
H56B H 0.482624 0.254640 0.740866 0.046 Uiso 1 1 calc R U . . .
H56C H 0.480439 0.343873 0.747067 0.046 Uiso 1 1 calc R U . . .
C57 C 0.1904(2) 0.0944(2) 0.8563(2) 0.0161(9) Uani 1 1 d . . . . .
C58 C 0.2480(2) 0.0486(2) 0.8772(2) 0.0203(10) Uani 1 1 d . . . . .
C59 C 0.2276(3) -0.0147(2) 0.9188(2) 0.0251(11) Uani 1 1 d . . . . .
H59 H 0.266124 -0.045811 0.932864 0.030 Uiso 1 1 calc R U . . .
C60 C 0.1529(3) -0.0331(3) 0.9399(3) 0.0272(11) Uani 1 1 d . . . . .
H60 H 0.140128 -0.075943 0.969291 0.033 Uiso 1 1 calc R U . . .
C61 C 0.0968(3) 0.0104(2) 0.9186(2) 0.0235(11) Uani 1 1 d . . . . .
H61 H 0.045314 -0.003025 0.933354 0.028 Uiso 1 1 calc R U . . .
C62 C 0.1133(2) 0.0739(2) 0.8760(2) 0.0165(9) Uani 1 1 d . . . . .
C63 C 0.3313(3) 0.0643(3) 0.8496(3) 0.0279(12) Uani 1 1 d . . . . .
H63 H 0.335874 0.118095 0.834198 0.033 Uiso 1 1 calc R U . . .
C64 C 0.3834(3) 0.0514(3) 0.9049(3) 0.0481(16) Uani 1 1 d . . . . .
H64A H 0.384076 -0.002076 0.917295 0.072 Uiso 1 1 calc R U . . .
H64B H 0.364706 0.079911 0.946975 0.072 Uiso 1 1 calc R U . . .
H64C H 0.434790 0.067977 0.886035 0.072 Uiso 1 1 calc R U . . .
C65 C 0.3562(3) 0.0167(3) 0.7858(3) 0.0476(16) Uani 1 1 d . . . . .
H65A H 0.410231 0.024916 0.769465 0.071 Uiso 1 1 calc R U . . .
H65B H 0.326971 0.030822 0.748229 0.071 Uiso 1 1 calc R U . . .
H65C H 0.347336 -0.036249 0.798492 0.071 Uiso 1 1 calc R U . . .
C66 C 0.0493(2) 0.1160(2) 0.8483(2) 0.0201(10) Uani 1 1 d . . . . .
H66 H 0.069420 0.166292 0.831263 0.024 Uiso 1 1 calc R U . . .
C67 C -0.0203(3) 0.1289(3) 0.9039(2) 0.0269(11) Uani 1 1 d . . . . .
H67A H -0.057965 0.158321 0.883024 0.040 Uiso 1 1 calc R U . . .
H67B H -0.004940 0.156214 0.943284 0.040 Uiso 1 1 calc R U . . .
H67C H -0.042247 0.080565 0.920952 0.040 Uiso 1 1 calc R U . . .
C68 C 0.0257(3) 0.0763(3) 0.7855(2) 0.0253(11) Uani 1 1 d . . . . .
H68A H 0.069557 0.072056 0.748594 0.038 Uiso 1 1 calc R U . . .
H68B H -0.014252 0.105076 0.767400 0.038 Uiso 1 1 calc R U . . .
H68C H 0.006696 0.026104 0.800162 0.038 Uiso 1 1 calc R U . . .
Sn71 Sn 0.76025(2) 0.19267(2) 0.55017(2) 0.01681(11) Uani 0.74 1 d . . P B 1
C71 C 0.7408(3) 0.2695(3) 0.4210(3) 0.0176(11) Uani 0.74 1 d . U P B 1
H71 H 0.708778 0.226959 0.430946 0.021 Uiso 0.74 1 calc R U P B 1
C72 C 0.7684(3) 0.2920(3) 0.4781(3) 0.0155(13) Uani 0.74 1 d D U P B 1
C73 C 0.8064(2) 0.36577(17) 0.4870(2) 0.0161(13) Uani 0.74 1 d DG U P B 1
C74 C 0.7985(3) 0.4258(2) 0.4416(2) 0.0166(13) Uani 0.74 1 d DG U P B 1
H74 H 0.771450 0.419589 0.403104 0.020 Uiso 0.74 1 calc R U P B 1
C75 C 0.8300(4) 0.4949(2) 0.4527(3) 0.0211(15) Uani 0.74 1 d G U P B 1
H75 H 0.824581 0.535921 0.421679 0.025 Uiso 0.74 1 calc R U P B 1
C76 C 0.8696(5) 0.5040(2) 0.5091(3) 0.0220(18) Uani 0.74 1 d G U P B 1
H76 H 0.891131 0.551203 0.516599 0.026 Uiso 0.74 1 calc R U P B 1
C77 C 0.8775(4) 0.4439(3) 0.5544(3) 0.0235(18) Uani 0.74 1 d G U P B 1
H77 H 0.904551 0.450153 0.592945 0.028 Uiso 0.74 1 calc R U P B 1
C78 C 0.8460(3) 0.3748(2) 0.54338(19) 0.0209(15) Uani 0.74 1 d DG U P B 1
H78 H 0.851421 0.333821 0.574372 0.025 Uiso 0.74 1 calc R U P B 1
Sn72 Sn 0.73337(7) 0.21642(7) 0.44339(6) 0.0205(3) Uani 0.26 1 d . U P B 2
C71B C 0.7846(11) 0.2267(12) 0.5801(11) 0.033(5) Uiso 0.26 1 d . . P B 2
H71B H 0.786718 0.176591 0.564210 0.040 Uiso 0.26 1 calc R U P B 2
C72B C 0.7858(9) 0.2745(6) 0.5211(8) 0.018(4) Uiso 0.26 1 d D . P B 2
C73B C 0.8096(8) 0.3554(5) 0.5212(6) 0.017(2) Uani 0.26 1 d DG U P B 2
C74B C 0.7955(8) 0.4040(6) 0.4673(6) 0.0166(14) Uani 0.26 1 d DG U P B 2
H74B H 0.769452 0.386620 0.431085 0.020 Uiso 0.26 1 calc R U P B 2
C75B C 0.8196(14) 0.4781(7) 0.4664(10) 0.022(2) Uani 0.26 1 d G U P B 2
H75B H 0.810002 0.511258 0.429632 0.026 Uiso 0.26 1 calc R U P B 2
C76B C 0.8578(16) 0.5035(7) 0.5194(12) 0.022(2) Uani 0.26 1 d G U P B 2
H76B H 0.874255 0.554117 0.518851 0.027 Uiso 0.26 1 calc R U P B 2
C77B C 0.8719(14) 0.4549(9) 0.5733(10) 0.024(2) Uani 0.26 1 d G U P B 2
H77B H 0.897958 0.472339 0.609524 0.029 Uiso 0.26 1 calc R U P B 2
C78B C 0.8478(10) 0.3809(7) 0.5742(6) 0.021(2) Uani 0.26 1 d DG U P B 2
H78B H 0.857409 0.347701 0.610978 0.025 Uiso 0.26 1 calc R U P B 2
C79 C 0.7814(2) 0.2241(2) 0.6576(2) 0.0191(10) Uani 1 1 d . . . . .
C80 C 0.8419(2) 0.2007(2) 0.6919(2) 0.0178(10) Uani 1 1 d . . . . .
C81 C 0.8321(3) 0.1991(3) 0.7658(2) 0.0242(11) Uani 1 1 d . . . . .
H81 H 0.872652 0.182830 0.789371 0.029 Uiso 1 1 calc R U . . .
C82 C 0.7642(3) 0.2208(3) 0.8050(2) 0.0264(11) Uani 1 1 d . . . . .
H82 H 0.758832 0.220305 0.854864 0.032 Uiso 1 1 calc R U . . .
C83 C 0.7044(3) 0.2431(2) 0.7711(2) 0.0213(10) Uani 1 1 d . . . . .
H83 H 0.657813 0.257602 0.797847 0.026 Uiso 1 1 calc R U . . .
C84 C 0.7124(2) 0.2442(2) 0.6980(2) 0.0190(10) Uani 1 1 d . . . . .
C85 C 0.9147(2) 0.1722(2) 0.6521(2) 0.0183(10) Uani 1 1 d . . . . .
C86 C 0.9177(2) 0.0980(2) 0.6263(2) 0.0199(10) Uani 1 1 d . . . . .
C87 C 0.9862(3) 0.0719(3) 0.5914(2) 0.0240(11) Uani 1 1 d . . . . .
H87 H 0.988542 0.022856 0.573024 0.029 Uiso 1 1 calc R U . . .
C88 C 1.0510(3) 0.1156(3) 0.5828(2) 0.0272(11) Uani 1 1 d . . . . .
H88 H 1.097334 0.096326 0.559175 0.033 Uiso 1 1 calc R U . . .
C89 C 1.0481(3) 0.1873(3) 0.6086(2) 0.0259(11) Uani 1 1 d . . . . .
H89 H 1.092835 0.216998 0.602710 0.031 Uiso 1 1 calc R U . . .
C90 C 0.9808(2) 0.2169(2) 0.6431(2) 0.0194(10) Uani 1 1 d . . . . .
C91 C 0.8508(3) 0.0446(3) 0.6418(3) 0.0272(11) Uani 1 1 d . . . . .
H91 H 0.803892 0.075054 0.654613 0.033 Uiso 1 1 calc R U . . .
C92 C 0.8398(3) -0.0037(4) 0.5789(3) 0.0520(17) Uani 1 1 d . . . . .
H92A H 0.838194 0.028566 0.537373 0.078 Uiso 1 1 calc R U . . .
H92B H 0.792184 -0.031665 0.589615 0.078 Uiso 1 1 calc R U . . .
H92C H 0.882132 -0.038934 0.569464 0.078 Uiso 1 1 calc R U . . .
C93 C 0.8613(3) -0.0054(3) 0.7048(3) 0.0394(14) Uani 1 1 d . . . . .
H93A H 0.909104 -0.032862 0.694580 0.059 Uiso 1 1 calc R U . . .
H93B H 0.819115 -0.040948 0.714085 0.059 Uiso 1 1 calc R U . . .
H93C H 0.862435 0.025649 0.746101 0.059 Uiso 1 1 calc R U . . .
C94 C 0.9811(3) 0.2955(2) 0.6727(2) 0.0241(11) Uani 1 1 d . . . . .
H94 H 0.927627 0.313813 0.681342 0.029 Uiso 1 1 calc R U . . .
C95 C 1.0277(3) 0.3512(3) 0.6216(3) 0.0339(13) Uani 1 1 d . . . . .
H95A H 1.081678 0.338811 0.618173 0.051 Uiso 1 1 calc R U . . .
H95B H 1.019302 0.402144 0.639031 0.051 Uiso 1 1 calc R U . . .
H95C H 1.011891 0.347898 0.575100 0.051 Uiso 1 1 calc R U . . .
C96 C 1.0122(3) 0.2947(3) 0.7434(3) 0.0336(13) Uani 1 1 d . . . . .
H96A H 0.980637 0.261954 0.777183 0.050 Uiso 1 1 calc R U . . .
H96B H 1.011394 0.345625 0.761649 0.050 Uiso 1 1 calc R U . . .
H96C H 1.064404 0.275991 0.736407 0.050 Uiso 1 1 calc R U . . .
C97 C 0.6476(2) 0.2617(2) 0.6583(2) 0.0169(10) Uani 1 1 d . . . . .
C98 C 0.6322(2) 0.3367(2) 0.6395(2) 0.0193(10) Uani 1 1 d . . . . .
C99 C 0.5762(3) 0.3490(3) 0.5970(2) 0.0244(11) Uani 1 1 d . . . . .
H99 H 0.564862 0.398852 0.583927 0.029 Uiso 1 1 calc R U . . .
C100 C 0.5370(3) 0.2907(3) 0.5736(3) 0.0291(12) Uani 1 1 d . . . . .
H100 H 0.500138 0.300668 0.543782 0.035 Uiso 1 1 calc R U . . .
C101 C 0.5507(3) 0.2178(3) 0.5930(3) 0.0287(12) Uani 1 1 d . . . . .
H101 H 0.522190 0.178201 0.577475 0.034 Uiso 1 1 calc R U . . .
C102 C 0.6061(2) 0.2018(3) 0.6354(2) 0.0226(10) Uani 1 1 d . . . . .
C103 C 0.6715(3) 0.4017(2) 0.6684(2) 0.0237(11) Uani 1 1 d . . . . .
H103 H 0.723378 0.384661 0.675117 0.028 Uiso 1 1 calc R U . . .
C104 C 0.6805(3) 0.4708(3) 0.6193(3) 0.0278(11) Uani 1 1 d . . . . .
H10A H 0.699653 0.455404 0.571351 0.042 Uiso 1 1 calc R U . . .
H10B H 0.716425 0.505794 0.635262 0.042 Uiso 1 1 calc R U . . .
H10C H 0.631297 0.495412 0.620012 0.042 Uiso 1 1 calc R U . . .
C105 C 0.6294(3) 0.4235(3) 0.7406(2) 0.0295(12) Uani 1 1 d . . . . .
H10D H 0.577559 0.438696 0.735976 0.044 Uiso 1 1 calc R U . . .
H10E H 0.655883 0.465265 0.758815 0.044 Uiso 1 1 calc R U . . .
H10F H 0.627990 0.380521 0.773197 0.044 Uiso 1 1 calc R U . . .
C106 C 0.6147(3) 0.1217(3) 0.6621(3) 0.0261(11) Uani 1 1 d . . . . .
H106 H 0.668197 0.115407 0.671085 0.031 Uiso 1 1 calc R U . . .
C107 C 0.5994(3) 0.0617(3) 0.6094(3) 0.0453(15) Uani 1 1 d . . . . .
H10G H 0.546993 0.065917 0.600224 0.068 Uiso 1 1 calc R U . . .
H10H H 0.607535 0.011839 0.629073 0.068 Uiso 1 1 calc R U . . .
H10I H 0.634087 0.069169 0.565321 0.068 Uiso 1 1 calc R U . . .
C108 C 0.5625(3) 0.1090(3) 0.7323(3) 0.0368(13) Uani 1 1 d . . . . .
H10J H 0.576675 0.143539 0.767181 0.055 Uiso 1 1 calc R U . . .
H10K H 0.567844 0.057271 0.748790 0.055 Uiso 1 1 calc R U . . .
H10L H 0.509854 0.118054 0.725670 0.055 Uiso 1 1 calc R U . . .
C109 C 0.7472(3) 0.2936(2) 0.3463(2) 0.0199(10) Uani 1 1 d . . . . .
C110 C 0.6859(2) 0.3231(2) 0.3159(2) 0.0172(10) Uani 1 1 d . . . . .
C111 C 0.6966(3) 0.3418(2) 0.2445(2) 0.0202(10) Uani 1 1 d . . . . .
H111 H 0.655971 0.363417 0.224271 0.024 Uiso 1 1 calc R U . . .
C112 C 0.7648(2) 0.3297(2) 0.2026(2) 0.0190(10) Uani 1 1 d . . . . .
H112 H 0.770913 0.343087 0.154024 0.023 Uiso 1 1 calc R U . . .
C113 C 0.8245(2) 0.2980(2) 0.2314(2) 0.0208(10) Uani 1 1 d . . . . .
H113 H 0.871070 0.288284 0.202099 0.025 Uiso 1 1 calc R U . . .
C114 C 0.8170(2) 0.2802(2) 0.3025(2) 0.0181(10) Uani 1 1 d . . . . .
C115 C 0.6069(2) 0.3317(2) 0.3569(2) 0.0181(10) Uani 1 1 d . . . . .
C116 C 0.5598(3) 0.2675(3) 0.3678(2) 0.0245(11) Uani 1 1 d . . . . .
C117 C 0.4856(3) 0.2766(3) 0.4003(2) 0.0263(11) Uani 1 1 d . . . . .
H117 H 0.453266 0.234107 0.408190 0.032 Uiso 1 1 calc R U . . .
C118 C 0.4580(3) 0.3461(3) 0.4213(2) 0.0280(11) Uani 1 1 d . . . . .
H118 H 0.406781 0.351411 0.442671 0.034 Uiso 1 1 calc R U . . .
C119 C 0.5047(3) 0.4076(3) 0.4113(2) 0.0238(11) Uani 1 1 d . . . . .
H119 H 0.485446 0.455076 0.426657 0.029 Uiso 1 1 calc R U . . .
C120 C 0.5799(3) 0.4020(3) 0.3791(2) 0.0208(10) Uani 1 1 d . . . . .
C121 C 0.5858(3) 0.1919(3) 0.3391(3) 0.0288(12) Uani 1 1 d . . . . .
H121 H 0.642489 0.192226 0.331939 0.035 Uiso 1 1 calc R U . . .
C122 C 0.5601(3) 0.1262(3) 0.3884(3) 0.0521(17) Uani 1 1 d . . . . .
H12A H 0.574707 0.135095 0.434679 0.078 Uiso 1 1 calc R U . . .
H12B H 0.584106 0.080142 0.369207 0.078 Uiso 1 1 calc R U . . .
H12C H 0.504895 0.121116 0.392933 0.078 Uiso 1 1 calc R U . . .
C123 C 0.5609(3) 0.1831(3) 0.2663(3) 0.0392(14) Uani 1 1 d . . . . .
H12D H 0.505768 0.188381 0.270521 0.059 Uiso 1 1 calc R U . . .
H12E H 0.575780 0.133479 0.248165 0.059 Uiso 1 1 calc R U . . .
H12F H 0.585377 0.221759 0.233939 0.059 Uiso 1 1 calc R U . . .
C124 C 0.6276(3) 0.4727(3) 0.3639(2) 0.0226(10) Uani 1 1 d . . . . .
H124 H 0.681293 0.457469 0.348351 0.027 Uiso 1 1 calc R U . . .
C125 C 0.6255(3) 0.5219(3) 0.4289(3) 0.0312(12) Uani 1 1 d . . . . .
H12G H 0.573940 0.540846 0.442582 0.047 Uiso 1 1 calc R U . . .
H12H H 0.660428 0.564170 0.417707 0.047 Uiso 1 1 calc R U . . .
H12I H 0.640710 0.492116 0.467709 0.047 Uiso 1 1 calc R U . . .
C126 C 0.6004(3) 0.5182(3) 0.3039(2) 0.0268(11) Uani 1 1 d . . . . .
H12J H 0.604258 0.487526 0.261843 0.040 Uiso 1 1 calc R U . . .
H12K H 0.632078 0.562993 0.293722 0.040 Uiso 1 1 calc R U . . .
H12L H 0.547564 0.533162 0.317925 0.040 Uiso 1 1 calc R U . . .
C127 C 0.8789(3) 0.2412(3) 0.3347(2) 0.0202(10) Uani 1 1 d . . . . .
C128 C 0.9411(3) 0.2813(3) 0.3514(2) 0.0238(11) Uani 1 1 d . . . . .
C129 C 0.9924(3) 0.2435(3) 0.3890(3) 0.0308(12) Uani 1 1 d . . . . .
H129 H 1.034287 0.269947 0.401763 0.037 Uiso 1 1 calc R U . . .
C130 C 0.9829(3) 0.1690(3) 0.4074(3) 0.0368(13) Uani 1 1 d . . . . .
H130 H 1.016745 0.145085 0.434432 0.044 Uiso 1 1 calc R U . . .
C131 C 0.9239(3) 0.1286(3) 0.3865(3) 0.0291(12) Uani 1 1 d . . . . .
H131 H 0.919281 0.076646 0.397749 0.035 Uiso 1 1 calc R U . . .
C132 C 0.8713(3) 0.1629(3) 0.3494(2) 0.0213(10) Uani 1 1 d . . . . .
C133 C 0.9559(3) 0.3622(3) 0.3292(3) 0.0283(12) Uani 1 1 d . . . . .
H133 H 0.905713 0.386065 0.325989 0.034 Uiso 1 1 calc R U . . .
C134 C 0.9943(3) 0.4075(3) 0.3809(3) 0.0415(15) Uani 1 1 d . . . . .
H13A H 0.966341 0.400714 0.428449 0.062 Uiso 1 1 calc R U . . .
H13B H 0.994509 0.460663 0.367369 0.062 Uiso 1 1 calc R U . . .
H13C H 1.046489 0.390083 0.380095 0.062 Uiso 1 1 calc R U . . .
C135 C 1.0040(3) 0.3685(3) 0.2556(3) 0.0333(13) Uani 1 1 d . . . . .
H13D H 1.052555 0.342999 0.256349 0.050 Uiso 1 1 calc R U . . .
H13E H 1.013162 0.421426 0.242826 0.050 Uiso 1 1 calc R U . . .
H13F H 0.976800 0.345078 0.220961 0.050 Uiso 1 1 calc R U . . .
C136 C 0.8100(3) 0.1171(3) 0.3222(3) 0.0256(11) Uani 1 1 d . . . . .
H136 H 0.764306 0.149772 0.323236 0.031 Uiso 1 1 calc R U . . .
C137 C 0.7863(3) 0.0472(3) 0.3673(3) 0.0403(14) Uani 1 1 d . . . . .
H13G H 0.828700 0.011830 0.363760 0.060 Uiso 1 1 calc R U . . .
H13H H 0.742934 0.023483 0.350541 0.060 Uiso 1 1 calc R U . . .
H13I H 0.772063 0.061412 0.416410 0.060 Uiso 1 1 calc R U . . .
C138 C 0.8355(3) 0.0957(3) 0.2457(3) 0.0302(12) Uani 1 1 d . . . . .
H13J H 0.845999 0.141263 0.216695 0.045 Uiso 1 1 calc R U . . .
H13K H 0.795311 0.067000 0.228743 0.045 Uiso 1 1 calc R U . . .
H13L H 0.881548 0.065247 0.242683 0.045 Uiso 1 1 calc R U . . .
C141 C 0.8125(3) 0.2498(3) 0.0139(3) 0.0498(16) Uani 1 1 d . . . . .
H14A H 0.837389 0.202690 0.023906 0.075 Uiso 1 1 calc R U . . .
H14B H 0.830822 0.289996 0.041053 0.075 Uiso 1 1 calc R U . . .
H14C H 0.824080 0.262098 -0.036362 0.075 Uiso 1 1 calc R U . . .
C142 C 0.7296(3) 0.2416(3) 0.0338(3) 0.0504(16) Uani 1 1 d . . . . .
H14D H 0.717808 0.226355 0.083929 0.060 Uiso 1 1 calc R U . . .
H14E H 0.704504 0.290169 0.027264 0.060 Uiso 1 1 calc R U . . .
O142 O 0.7023(2) 0.18725(19) -0.00829(18) 0.0348(9) Uani 1 1 d . . . . .
C143 C 0.6219(3) 0.1797(3) 0.0040(3) 0.0501(16) Uani 1 1 d . . . . .
H14F H 0.597989 0.228127 -0.005513 0.060 Uiso 1 1 calc R U . . .
H14G H 0.605036 0.165161 0.053761 0.060 Uiso 1 1 calc R U . . .
C144 C 0.5986(3) 0.1210(3) -0.0432(3) 0.0449(15) Uani 1 1 d . . . . .
H14H H 0.612623 0.137212 -0.092360 0.067 Uiso 1 1 calc R U . . .
H14I H 0.543586 0.113723 -0.033177 0.067 Uiso 1 1 calc R U . . .
H14J H 0.624208 0.073831 -0.035019 0.067 Uiso 1 1 calc R U . . .
C151 C 0.3740(3) 0.0975(4) 0.5448(3) 0.0540(17) Uani 1 1 d . . . . .
H15A H 0.420637 0.125047 0.527452 0.081 Uiso 1 1 calc R U . . .
H15B H 0.383466 0.043569 0.540593 0.081 Uiso 1 1 calc R U . . .
H15C H 0.357524 0.109298 0.594258 0.081 Uiso 1 1 calc R U . . .
C152 C 0.3138(3) 0.1194(3) 0.5026(3) 0.0405(14) Uani 1 1 d . . . . .
H15D H 0.330764 0.109649 0.452301 0.049 Uiso 1 1 calc R U . . .
H15E H 0.267188 0.090078 0.518253 0.049 Uiso 1 1 calc R U . . .
O152 O 0.2992(2) 0.1975(2) 0.51255(19) 0.0441(10) Uani 1 1 d . . . . .
C153 C 0.2428(4) 0.2244(4) 0.4756(3) 0.0551(18) Uani 1 1 d . . . . .
H15F H 0.196204 0.193977 0.487684 0.066 Uiso 1 1 calc R U . . .
H15G H 0.259838 0.221154 0.424414 0.066 Uiso 1 1 calc R U . . .
C154 C 0.2271(3) 0.3050(3) 0.4956(3) 0.0455(15) Uani 1 1 d . . . . .
H15H H 0.212477 0.307791 0.546610 0.068 Uiso 1 1 calc R U . . .
H15I H 0.185837 0.324265 0.471933 0.068 Uiso 1 1 calc R U . . .
H15J H 0.272828 0.335057 0.481188 0.068 Uiso 1 1 calc R U . . .

loop_
_atom_site_aniso_label
_atom_site_aniso_U_11
_atom_site_aniso_U_22
_atom_site_aniso_U_33
_atom_site_aniso_U_23
_atom_site_aniso_U_13
_atom_site_aniso_U_12
Sn1 0.01518(18) 0.02380(19) 0.01766(18) -0.00252(14) -0.00373(13) 0.00122(14)
C1 0.010(2) 0.015(2) 0.025(3) 0.003(2) -0.008(2) -0.0017(19)
C2 0.0152(19) 0.0146(19) 0.018(2) 0.0017(16) -0.0007(16) -0.0027(16)
C3 0.019(2) 0.0160(19) 0.019(2) -0.0011(17) -0.0027(17) 0.0001(17)
C4 0.020(2) 0.018(2) 0.019(2) -0.0022(17) 0.0002(17) -0.0006(17)
C5 0.019(2) 0.016(2) 0.022(2) 0.0003(17) -0.0048(17) 0.0005(17)
C6 0.021(2) 0.021(2) 0.026(2) 0.0021(18) -0.0020(18) 0.0021(18)
C7 0.024(2) 0.021(2) 0.022(2) -0.0016(18) -0.0050(18) 0.0017(18)
C8 0.019(2) 0.026(2) 0.019(2) 0.0032(17) -0.0038(17) 0.0030(18)
Sn1B 0.021(3) 0.025(3) 0.025(3) -0.001(2) -0.002(2) 0.002(2)
C9 0.011(2) 0.021(2) 0.017(2) -0.0012(19) -0.0016(18) 0.0005(18)
C10 0.010(2) 0.016(2) 0.024(3) -0.0019(19) -0.0040(18) 0.0023(17)
C11 0.019(2) 0.016(2) 0.026(3) -0.004(2) -0.005(2) 0.0015(19)
C12 0.025(3) 0.026(3) 0.016(2) -0.005(2) -0.003(2) 0.002(2)
C13 0.017(2) 0.016(2) 0.022(3) 0.0024(19) -0.0005(19) -0.0017(19)
C14 0.013(2) 0.015(2) 0.025(3) -0.0039(19) -0.0067(19) 0.0007(18)
C15 0.021(2) 0.018(2) 0.017(2) -0.0016(19) -0.0077(19) -0.0043(19)
C16 0.022(3) 0.023(3) 0.020(3) -0.006(2) -0.004(2) -0.004(2)
C17 0.023(3) 0.028(3) 0.028(3) -0.001(2) -0.002(2) -0.006(2)
C18 0.035(3) 0.028(3) 0.020(3) 0.005(2) -0.006(2) -0.012(2)
C19 0.033(3) 0.021(3) 0.026(3) 0.001(2) -0.013(2) -0.003(2)
C20 0.025(3) 0.019(2) 0.023(3) -0.002(2) -0.012(2) -0.002(2)
C21 0.022(3) 0.018(2) 0.030(3) -0.002(2) -0.001(2) -0.005(2)
C22 0.025(3) 0.036(3) 0.049(4) -0.008(3) -0.001(3) 0.002(2)
C23 0.036(3) 0.036(3) 0.039(3) -0.008(2) -0.017(3) 0.009(2)
C24 0.028(3) 0.014(2) 0.039(3) 0.005(2) -0.010(2) -0.003(2)
C25 0.031(3) 0.026(3) 0.057(4) 0.008(3) -0.022(3) -0.002(2)
C26 0.023(3) 0.034(3) 0.050(4) -0.006(3) -0.004(2) 0.002(2)
C27 0.018(2) 0.018(2) 0.018(2) -0.0018(19) 0.0003(19) -0.0043(19)
C28 0.022(2) 0.018(2) 0.020(2) 0.0018(19) -0.0027(19) -0.0057(19)
C29 0.032(3) 0.023(3) 0.025(3) -0.004(2) -0.005(2) -0.007(2)
C30 0.036(3) 0.024(3) 0.034(3) -0.012(2) 0.000(2) 0.002(2)
C31 0.025(3) 0.023(3) 0.043(3) -0.007(2) 0.002(2) 0.005(2)
C32 0.024(3) 0.016(2) 0.030(3) -0.005(2) -0.001(2) -0.001(2)
C33 0.022(3) 0.016(2) 0.034(3) 0.000(2) -0.011(2) -0.0058(19)
C34 0.028(3) 0.027(3) 0.043(3) 0.009(2) -0.019(2) -0.010(2)
C35 0.022(3) 0.023(3) 0.038(3) -0.004(2) -0.006(2) 0.000(2)
C36 0.019(3) 0.025(3) 0.039(3) -0.010(2) -0.007(2) 0.003(2)
C37 0.024(3) 0.045(4) 0.051(4) -0.003(3) -0.004(3) 0.001(3)
C38 0.028(3) 0.034(3) 0.044(3) 0.002(3) -0.014(2) -0.003(2)
C39 0.008(2) 0.018(2) 0.017(2) -0.0010(18) -0.0011(17) 0.0055(17)
C40 0.012(2) 0.018(2) 0.017(2) 0.0006(18) -0.0016(18) 0.0018(18)
C41 0.018(2) 0.017(2) 0.021(2) 0.0063(19) -0.0058(19) -0.0002(19)
C42 0.026(3) 0.024(3) 0.020(3) -0.001(2) -0.006(2) 0.001(2)
C43 0.020(2) 0.018(2) 0.023(3) -0.0045(19) -0.006(2) 0.0003(19)
C44 0.014(2) 0.017(2) 0.023(3) 0.0012(19) -0.0063(19) 0.0019(18)
C45 0.021(2) 0.018(2) 0.015(2) 0.0010(18) -0.0028(19) -0.0048(19)
C46 0.021(2) 0.018(2) 0.018(2) -0.0006(19) 0.0003(19) -0.0034(19)
C47 0.027(3) 0.013(2) 0.027(3) 0.000(2) -0.003(2) -0.003(2)
C48 0.030(3) 0.023(3) 0.029(3) -0.004(2) -0.006(2) -0.008(2)
C49 0.020(3) 0.027(3) 0.032(3) 0.003(2) -0.007(2) -0.005(2)
C50 0.017(2) 0.023(2) 0.017(2) 0.0016(19) -0.0007(19) -0.0026(19)
C51 0.016(2) 0.016(2) 0.029(3) 0.000(2) -0.001(2) -0.0020(18)
C52 0.025(3) 0.028(3) 0.033(3) -0.001(2) -0.001(2) 0.002(2)
C53 0.026(3) 0.031(3) 0.027(3) 0.002(2) -0.009(2) 0.000(2)
C54 0.021(3) 0.020(3) 0.032(3) 0.003(2) -0.005(2) -0.002(2)
C55 0.020(3) 0.036(3) 0.041(3) 0.004(2) -0.006(2) 0.003(2)
C56 0.027(3) 0.028(3) 0.036(3) 0.003(2) -0.002(2) 0.005(2)
C57 0.019(2) 0.016(2) 0.014(2) -0.0014(18) -0.0069(18) -0.0007(18)
C58 0.021(2) 0.017(2) 0.024(3) -0.0031(19) -0.005(2) 0.0006(19)
C59 0.031(3) 0.014(2) 0.032(3) 0.001(2) -0.010(2) 0.002(2)
C60 0.038(3) 0.016(2) 0.028(3) 0.001(2) -0.007(2) -0.003(2)
C61 0.021(3) 0.020(3) 0.029(3) -0.001(2) -0.003(2) -0.005(2)
C62 0.021(2) 0.015(2) 0.015(2) -0.0049(18) -0.0033(18) -0.0012(18)
C63 0.026(3) 0.017(3) 0.042(3) -0.002(2) -0.008(2) -0.001(2)
C64 0.030(3) 0.049(4) 0.071(4) 0.019(3) -0.027(3) -0.004(3)
C65 0.028(3) 0.032(3) 0.078(5) -0.019(3) 0.011(3) -0.006(2)
C66 0.020(2) 0.016(2) 0.025(3) 0.000(2) -0.003(2) -0.0021(19)
C67 0.023(3) 0.028(3) 0.030(3) -0.004(2) -0.003(2) -0.004(2)
C68 0.023(3) 0.025(3) 0.030(3) 0.000(2) -0.012(2) 0.001(2)
Sn71 0.0224(2) 0.0125(2) 0.0164(2) 0.00038(17) -0.00549(18) 0.00078(17)
C71 0.0182(19) 0.0123(19) 0.0220(19) 0.0035(17) -0.0018(17) -0.0004(17)
C72 0.015(2) 0.015(2) 0.016(2) 0.0003(19) -0.0033(19) 0.0031(19)
C73 0.016(2) 0.016(2) 0.015(2) 0.0014(19) -0.0010(19) 0.0009(17)
C74 0.017(2) 0.017(2) 0.016(3) 0.001(2) -0.006(2) -0.001(2)
C75 0.025(4) 0.018(3) 0.019(4) 0.004(3) -0.002(3) 0.003(3)
C76 0.020(4) 0.019(3) 0.027(4) -0.004(2) -0.002(3) -0.008(2)
C77 0.025(3) 0.023(3) 0.024(5) -0.002(3) -0.010(3) -0.003(3)
C78 0.033(3) 0.014(3) 0.014(4) 0.000(3) 0.002(4) 0.003(2)
Sn72 0.0208(6) 0.0207(7) 0.0210(7) -0.0004(5) -0.0062(5) -0.0025(5)
C73B 0.017(3) 0.016(3) 0.017(3) 0.002(2) -0.002(2) 0.001(2)
C74B 0.017(2) 0.017(3) 0.016(3) 0.001(2) -0.006(2) -0.001(2)
C75B 0.026(5) 0.020(4) 0.019(5) 0.005(4) -0.001(4) 0.005(4)
C76B 0.021(5) 0.020(3) 0.027(4) -0.005(3) -0.002(4) -0.007(3)
C77B 0.025(4) 0.023(4) 0.025(6) 0.000(4) -0.009(4) -0.002(4)
C78B 0.033(4) 0.015(4) 0.014(5) 0.001(4) 0.003(5) 0.002(3)
C79 0.020(2) 0.019(2) 0.019(2) -0.0040(19) -0.0048(19) 0.0002(19)
C80 0.016(2) 0.020(2) 0.018(2) -0.0013(19) -0.0041(19) 0.0005(19)
C81 0.022(3) 0.031(3) 0.022(3) 0.001(2) -0.012(2) 0.007(2)
C82 0.027(3) 0.036(3) 0.018(3) -0.002(2) -0.007(2) 0.003(2)
C83 0.017(2) 0.024(3) 0.023(3) -0.005(2) -0.004(2) 0.003(2)
C84 0.019(2) 0.019(2) 0.020(2) -0.0043(19) -0.0057(19) 0.0027(19)
C85 0.016(2) 0.024(3) 0.016(2) 0.0004(19) -0.0070(19) 0.0054(19)
C86 0.023(3) 0.024(3) 0.015(2) -0.0035(19) -0.0085(19) 0.008(2)
C87 0.026(3) 0.024(3) 0.022(3) 0.000(2) -0.004(2) 0.012(2)
C88 0.022(3) 0.033(3) 0.024(3) 0.004(2) 0.003(2) 0.012(2)
C89 0.020(3) 0.029(3) 0.027(3) 0.006(2) 0.001(2) 0.002(2)
C90 0.020(2) 0.018(2) 0.021(2) 0.0045(19) -0.0048(19) 0.0056(19)
C91 0.024(3) 0.028(3) 0.032(3) -0.010(2) -0.011(2) 0.004(2)
C92 0.039(4) 0.066(4) 0.055(4) -0.035(3) -0.015(3) -0.001(3)
C93 0.035(3) 0.031(3) 0.054(4) 0.006(3) -0.017(3) -0.009(2)
C94 0.018(2) 0.020(3) 0.034(3) 0.004(2) -0.003(2) 0.0025(19)
C95 0.024(3) 0.024(3) 0.053(4) 0.010(2) -0.006(2) -0.002(2)
C96 0.036(3) 0.027(3) 0.040(3) -0.005(2) -0.011(3) 0.000(2)
C97 0.011(2) 0.026(3) 0.013(2) 0.0003(19) -0.0012(18) -0.0026(19)
C98 0.014(2) 0.023(3) 0.020(2) 0.0014(19) -0.0028(19) 0.0014(19)
C99 0.023(3) 0.023(3) 0.028(3) 0.006(2) -0.008(2) 0.003(2)
C100 0.025(3) 0.032(3) 0.034(3) 0.002(2) -0.016(2) 0.002(2)
C101 0.024(3) 0.029(3) 0.036(3) -0.004(2) -0.014(2) -0.001(2)
C102 0.018(2) 0.025(3) 0.024(3) -0.004(2) -0.003(2) 0.004(2)
C103 0.024(3) 0.019(3) 0.030(3) 0.005(2) -0.010(2) -0.003(2)
C104 0.031(3) 0.024(3) 0.030(3) 0.004(2) -0.010(2) -0.004(2)
C105 0.027(3) 0.030(3) 0.032(3) -0.006(2) -0.007(2) -0.007(2)
C106 0.025(3) 0.021(3) 0.034(3) -0.002(2) -0.008(2) 0.002(2)
C107 0.053(4) 0.026(3) 0.062(4) -0.010(3) -0.026(3) 0.006(3)
C108 0.029(3) 0.023(3) 0.057(4) 0.009(3) -0.003(3) -0.001(2)
C109 0.022(3) 0.018(2) 0.019(2) 0.0008(19) -0.002(2) 0.0028(19)
C110 0.014(2) 0.019(2) 0.017(2) 0.0026(19) 0.0016(18) -0.0039(18)
C111 0.027(3) 0.013(2) 0.023(3) 0.0003(19) -0.010(2) 0.0054(19)
C112 0.022(3) 0.018(2) 0.017(2) 0.0017(19) -0.0050(19) -0.0015(19)
C113 0.016(2) 0.019(2) 0.027(3) -0.003(2) 0.000(2) -0.0003(19)
C114 0.017(2) 0.015(2) 0.022(3) 0.0008(19) -0.0025(19) 0.0001(18)
C115 0.011(2) 0.026(3) 0.017(2) 0.0016(19) -0.0019(18) 0.0124(19)
C116 0.024(3) 0.027(3) 0.023(3) 0.006(2) -0.008(2) 0.003(2)
C117 0.023(3) 0.030(3) 0.027(3) 0.008(2) -0.007(2) -0.003(2)
C118 0.019(3) 0.039(3) 0.026(3) 0.004(2) 0.000(2) 0.002(2)
C119 0.021(3) 0.027(3) 0.023(3) -0.002(2) -0.004(2) 0.006(2)
C120 0.021(2) 0.030(3) 0.013(2) 0.000(2) -0.0062(19) 0.007(2)
C121 0.026(3) 0.020(3) 0.041(3) 0.003(2) -0.007(2) 0.005(2)
C122 0.046(4) 0.028(3) 0.078(5) 0.012(3) 0.004(3) 0.004(3)
C123 0.034(3) 0.026(3) 0.060(4) -0.012(3) -0.013(3) 0.007(2)
C124 0.018(2) 0.028(3) 0.021(3) 0.000(2) -0.003(2) 0.004(2)
C125 0.032(3) 0.033(3) 0.028(3) -0.011(2) -0.003(2) 0.004(2)
C126 0.025(3) 0.028(3) 0.027(3) 0.000(2) -0.002(2) 0.000(2)
C127 0.021(3) 0.023(3) 0.016(2) 0.0010(19) -0.0025(19) 0.009(2)
C128 0.025(3) 0.024(3) 0.023(3) -0.008(2) -0.006(2) 0.009(2)
C129 0.034(3) 0.029(3) 0.035(3) -0.009(2) -0.020(2) 0.008(2)
C130 0.039(3) 0.038(3) 0.038(3) -0.004(3) -0.021(3) 0.016(3)
C131 0.034(3) 0.024(3) 0.030(3) 0.003(2) -0.008(2) 0.010(2)
C132 0.021(3) 0.023(3) 0.019(2) 0.001(2) 0.0011(19) 0.008(2)
C133 0.023(3) 0.024(3) 0.042(3) -0.010(2) -0.019(2) 0.005(2)
C134 0.029(3) 0.030(3) 0.071(4) -0.018(3) -0.022(3) 0.006(2)
C135 0.028(3) 0.030(3) 0.044(3) -0.001(2) -0.011(2) -0.005(2)
C136 0.019(3) 0.019(3) 0.038(3) 0.009(2) -0.002(2) 0.001(2)
C137 0.040(3) 0.031(3) 0.049(4) 0.011(3) -0.003(3) -0.005(3)
C138 0.027(3) 0.024(3) 0.040(3) -0.006(2) -0.009(2) -0.002(2)
C141 0.050(4) 0.041(4) 0.055(4) -0.007(3) 0.005(3) -0.005(3)
C142 0.054(4) 0.052(4) 0.043(4) -0.020(3) 0.006(3) -0.007(3)
O142 0.039(2) 0.031(2) 0.034(2) -0.0057(16) -0.0011(17) 0.0042(17)
C143 0.041(4) 0.051(4) 0.056(4) -0.018(3) 0.003(3) 0.002(3)
C144 0.043(4) 0.044(4) 0.049(4) -0.005(3) -0.014(3) 0.010(3)
C151 0.050(4) 0.054(4) 0.062(4) 0.002(3) -0.023(3) 0.003(3)
C152 0.049(4) 0.030(3) 0.044(4) -0.008(3) -0.015(3) -0.006(3)
O152 0.058(3) 0.040(2) 0.037(2) -0.0046(18) -0.015(2) 0.003(2)
C153 0.068(5) 0.057(4) 0.041(4) -0.006(3) -0.013(3) 0.025(3)
C154 0.049(4) 0.042(4) 0.042(4) 0.011(3) 0.000(3) 0.011(3)

loop_
_atom_type_symbol
_atom_type_description
_atom_type_scat_dispersion_real
_atom_type_scat_dispersion_imag
_atom_type_scat_source
C C 0.0033 0.0016 'International Tables Vol C Tables 4.2.6.8 and 6.1.1.4'
H H 0.0000 0.0000 'International Tables Vol C Tables 4.2.6.8 and 6.1.1.4'
O O 0.0106 0.0060 'International Tables Vol C Tables 4.2.6.8 and 6.1.1.4'
Sn Sn -0.6537 1.4246 'International Tables Vol C Tables 4.2.6.8 and 6.1.1.4'

loop_
_geom_angle_atom_site_label_1
_geom_angle_atom_site_label_2
_geom_angle_atom_site_label_3
_geom_angle
_geom_angle_site_symmetry_1
_geom_angle_site_symmetry_3
_geom_angle_publ_flag
C9 Sn1 C2 110.21(16) . . ?
C2 C1 C39 135.4(4) . . ?
C2 C1 H1 112.3 . . ?
C39 C1 H1 112.3 . . ?
C1 C2 C3 125.9(4) . . ?
C1 C2 Sn1 104.3(3) . . ?
C3 C2 Sn1 129.5(3) . . ?
C4 C3 C8 120.0 . . ?
C4 C3 C2 120.2(2) . . ?
C8 C3 C2 119.4(2) . . ?
C3 C4 C5 120.0 . . ?
C3 C4 H4 120.0 . . ?
C5 C4 H4 120.0 . . ?
C6 C5 C4 120.0 . . ?
C6 C5 H5 120.0 . . ?
C4 C5 H5 120.0 . . ?
C5 C6 C7 120.0 . . ?
C5 C6 H6 120.0 . . ?
C7 C6 H6 120.0 . . ?
C8 C7 C6 120.0 . . ?
C8 C7 H7 120.0 . . ?
C6 C7 H7 120.0 . . ?
C7 C8 C3 120.0 . . ?
C7 C8 H8 120.0 . . ?
C3 C8 H8 120.0 . . ?
C2B Sn1B C39 105.0(11) . . ?
C2B C1B C9 142(6) . . ?
C2B C1B H1B 109.0 . . ?
C9 C1B H1B 109.0 . . ?
C1B C2B C3B 128(3) . . ?
C1B C2B Sn1B 107(2) . . ?
C3B C2B Sn1B 122(2) . . ?
C4B C3B C8B 120.0 . . ?
C4B C3B C2B 120(2) . . ?
C8B C3B C2B 120(2) . . ?
C3B C4B C5B 120.0 . . ?
C3B C4B H4B 120.0 . . ?
C5B C4B H4B 120.0 . . ?
C6B C5B C4B 120.0 . . ?
C6B C5B H5B 120.0 . . ?
C4B C5B H5B 120.0 . . ?
C5B C6B C7B 120.0 . . ?
C5B C6B H6B 120.0 . . ?
C7B C6B H6B 120.0 . . ?
C8B C7B C6B 120.0 . . ?
C8B C7B H7B 120.0 . . ?
C6B C7B H7B 120.0 . . ?
C7B C8B C3B 120.0 . . ?
C7B C8B H8B 120.0 . . ?
C3B C8B H8B 120.0 . . ?
C14 C9 C10 118.7(4) . . ?
C14 C9 C1B 122(3) . . ?
C10 C9 C1B 118(3) . . ?
C14 C9 Sn1 110.1(3) . . ?
C10 C9 Sn1 129.2(3) . . ?
C11 C10 C9 119.1(4) . . ?
C11 C10 C15 119.8(4) . . ?
C9 C10 C15 120.9(4) . . ?
C10 C11 C12 121.4(4) . . ?
C10 C11 H11 119.3 . . ?
C12 C11 H11 119.3 . . ?
C13 C12 C11 119.4(4) . . ?
C13 C12 H12 120.3 . . ?
C11 C12 H12 120.3 . . ?
C14 C13 C12 120.1(4) . . ?
C14 C13 H13 119.9 . . ?
C12 C13 H13 119.9 . . ?
C13 C14 C9 121.2(4) . . ?
C13 C14 C27 121.8(4) . . ?
C9 C14 C27 116.9(4) . . ?
C16 C15 C20 120.4(4) . . ?
C16 C15 C10 118.6(4) . . ?
C20 C15 C10 120.8(4) . . ?
C17 C16 C15 118.9(4) . . ?
C17 C16 C21 118.8(4) . . ?
C15 C16 C21 122.0(4) . . ?
C18 C17 C16 120.6(4) . . ?
C18 C17 H17 119.7 . . ?
C16 C17 H17 119.7 . . ?
C17 C18 C19 120.6(4) . . ?
C17 C18 H18 119.7 . . ?
C19 C18 H18 119.7 . . ?
C18 C19 C20 121.1(4) . . ?
C18 C19 H19 119.4 . . ?
C20 C19 H19 119.4 . . ?
C19 C20 C15 118.3(4) . . ?
C19 C20 C24 119.0(4) . . ?
C15 C20 C24 122.7(4) . . ?
C16 C21 C23 110.3(4) . . ?
C16 C21 C22 114.2(4) . . ?
C23 C21 C22 109.9(4) . . ?
C16 C21 H21 107.4 . . ?
C23 C21 H21 107.4 . . ?
C22 C21 H21 107.4 . . ?
C21 C22 H22A 109.5 . . ?
C21 C22 H22B 109.5 . . ?
H22A C22 H22B 109.5 . . ?
C21 C22 H22C 109.5 . . ?
H22A C22 H22C 109.5 . . ?
H22B C22 H22C 109.5 . . ?
C21 C23 H23A 109.5 . . ?
C21 C23 H23B 109.5 . . ?
H23A C23 H23B 109.5 . . ?
C21 C23 H23C 109.5 . . ?
H23A C23 H23C 109.5 . . ?
H23B C23 H23C 109.5 . . ?
C20 C24 C25 112.3(4) . . ?
C20 C24 C26 111.4(4) . . ?
C25 C24 C26 109.7(4) . . ?
C20 C24 H24 107.8 . . ?
C25 C24 H24 107.8 . . ?
C26 C24 H24 107.8 . . ?
C24 C25 H25A 109.5 . . ?
C24 C25 H25B 109.5 . . ?
H25A C25 H25B 109.5 . . ?
C24 C25 H25C 109.5 . . ?
H25A C25 H25C 109.5 . . ?
H25B C25 H25C 109.5 . . ?
C24 C26 H26A 109.5 . . ?
C24 C26 H26B 109.5 . . ?
H26A C26 H26B 109.5 . . ?
C24 C26 H26C 109.5 . . ?
H26A C26 H26C 109.5 . . ?
H26B C26 H26C 109.5 . . ?
C28 C27 C32 120.0(4) . . ?
C28 C27 C14 121.0(4) . . ?
C32 C27 C14 119.0(4) . . ?
C29 C28 C27 118.6(4) . . ?
C29 C28 C33 120.3(4) . . ?
C27 C28 C33 121.1(4) . . ?
C30 C29 C28 121.3(4) . . ?
C30 C29 H29 119.4 . . ?
C28 C29 H29 119.4 . . ?
C31 C30 C29 120.0(5) . . ?
C31 C30 H30 120.0 . . ?
C29 C30 H30 120.0 . . ?
C30 C31 C32 120.8(5) . . ?
C30 C31 H31 119.6 . . ?
C32 C31 H31 119.6 . . ?
C31 C32 C27 119.3(4) . . ?
C31 C32 C36 119.0(4) . . ?
C27 C32 C36 121.7(4) . . ?
C28 C33 C35 109.4(4) . . ?
C28 C33 C34 113.2(4) . . ?
C35 C33 C34 110.0(4) . . ?
C28 C33 H33 108.0 . . ?
C35 C33 H33 108.0 . . ?
C34 C33 H33 108.0 . . ?
C33 C34 H34A 109.5 . . ?
C33 C34 H34B 109.5 . . ?
H34A C34 H34B 109.5 . . ?
C33 C34 H34C 109.5 . . ?
H34A C34 H34C 109.5 . . ?
H34B C34 H34C 109.5 . . ?
C33 C35 H35A 109.5 . . ?
C33 C35 H35B 109.5 . . ?
H35A C35 H35B 109.5 . . ?
C33 C35 H35C 109.5 . . ?
H35A C35 H35C 109.5 . . ?
H35B C35 H35C 109.5 . . ?
C32 C36 C37 113.3(4) . . ?
C32 C36 C38 109.6(4) . . ?
C37 C36 C38 109.9(4) . . ?
C32 C36 H36 108.0 . . ?
C37 C36 H36 108.0 . . ?
C38 C36 H36 108.0 . . ?
C36 C37 H37A 109.5 . . ?
C36 C37 H37B 109.5 . . ?
H37A C37 H37B 109.5 . . ?
C36 C37 H37C 109.5 . . ?
H37A C37 H37C 109.5 . . ?
H37B C37 H37C 109.5 . . ?
C36 C38 H38A 109.5 . . ?
C36 C38 H38B 109.5 . . ?
H38A C38 H38B 109.5 . . ?
C36 C38 H38C 109.5 . . ?
H38A C38 H38C 109.5 . . ?
H38B C38 H38C 109.5 . . ?
C44 C39 C40 119.5(4) . . ?
C44 C39 C1 121.5(4) . . ?
C40 C39 C1 118.1(4) . . ?
C44 C39 Sn1B 119.2(4) . . ?
C40 C39 Sn1B 113.3(4) . . ?
C41 C40 C39 119.2(4) . . ?
C41 C40 C45 121.2(4) . . ?
C39 C40 C45 119.5(4) . . ?
C42 C41 C40 121.6(4) . . ?
C42 C41 H41 119.2 . . ?
C40 C41 H41 119.2 . . ?
C41 C42 C43 119.7(4) . . ?
C41 C42 H42 120.2 . . ?
C43 C42 H42 120.2 . . ?
C42 C43 C44 120.4(4) . . ?
C42 C43 H43 119.8 . . ?
C44 C43 H43 119.8 . . ?
C43 C44 C39 119.7(4) . . ?
C43 C44 C57 119.7(4) . . ?
C39 C44 C57 120.5(4) . . ?
C46 C45 C50 120.4(4) . . ?
C46 C45 C40 121.0(4) . . ?
C50 C45 C40 118.6(4) . . ?
C47 C46 C45 118.2(4) . . ?
C47 C46 C51 119.9(4) . . ?
C45 C46 C51 121.9(4) . . ?
C48 C47 C46 121.4(4) . . ?
C48 C47 H47 119.3 . . ?
C46 C47 H47 119.3 . . ?
C49 C48 C47 120.1(4) . . ?
C49 C48 H48 120.0 . . ?
C47 C48 H48 120.0 . . ?
C48 C49 C50 120.4(4) . . ?
C48 C49 H49 119.8 . . ?
C50 C49 H49 119.8 . . ?
C49 C50 C45 119.4(4) . . ?
C49 C50 C54 119.8(4) . . ?
C45 C50 C54 120.7(4) . . ?
C46 C51 C53 111.3(4) . . ?
C46 C51 C52 113.5(4) . . ?
C53 C51 C52 108.4(4) . . ?
C46 C51 H51 107.8 . . ?
C53 C51 H51 107.8 . . ?
C52 C51 H51 107.8 . . ?
C51 C52 H52A 109.5 . . ?
C51 C52 H52B 109.5 . . ?
H52A C52 H52B 109.5 . . ?
C51 C52 H52C 109.5 . . ?
H52A C52 H52C 109.5 . . ?
H52B C52 H52C 109.5 . . ?
C51 C53 H53A 109.5 . . ?
C51 C53 H53B 109.5 . . ?
H53A C53 H53B 109.5 . . ?
C51 C53 H53C 109.5 . . ?
H53A C53 H53C 109.5 . . ?
H53B C53 H53C 109.5 . . ?
C56 C54 C55 110.4(4) . . ?
C56 C54 C50 110.4(4) . . ?
C55 C54 C50 114.1(4) . . ?
C56 C54 H54 107.2 . . ?
C55 C54 H54 107.2 . . ?
C50 C54 H54 107.2 . . ?
C54 C55 H55A 109.5 . . ?
C54 C55 H55B 109.5 . . ?
H55A C55 H55B 109.5 . . ?
C54 C55 H55C 109.5 . . ?
H55A C55 H55C 109.5 . . ?
H55B C55 H55C 109.5 . . ?
C54 C56 H56A 109.5 . . ?
C54 C56 H56B 109.5 . . ?
H56A C56 H56B 109.5 . . ?
C54 C56 H56C 109.5 . . ?
H56A C56 H56C 109.5 . . ?
H56B C56 H56C 109.5 . . ?
C58 C57 C62 119.8(4) . . ?
C58 C57 C44 119.9(4) . . ?
C62 C57 C44 120.3(4) . . ?
C59 C58 C57 118.9(4) . . ?
C59 C58 C63 120.1(4) . . ?
C57 C58 C63 120.8(4) . . ?
C60 C59 C58 121.3(4) . . ?
C60 C59 H59 119.3 . . ?
C58 C59 H59 119.3 . . ?
C61 C60 C59 119.9(4) . . ?
C61 C60 H60 120.0 . . ?
C59 C60 H60 120.0 . . ?
C60 C61 C62 121.7(4) . . ?
C60 C61 H61 119.2 . . ?
C62 C61 H61 119.2 . . ?
C61 C62 C57 118.4(4) . . ?
C61 C62 C66 119.5(4) . . ?
C57 C62 C66 122.1(4) . . ?
C65 C63 C64 110.4(5) . . ?
C65 C63 C58 109.4(4) . . ?
C64 C63 C58 113.3(4) . . ?
C65 C63 H63 107.9 . . ?
C64 C63 H63 107.9 . . ?
C58 C63 H63 107.9 . . ?
C63 C64 H64A 109.5 . . ?
C63 C64 H64B 109.5 . . ?
H64A C64 H64B 109.5 . . ?
C63 C64 H64C 109.5 . . ?
H64A C64 H64C 109.5 . . ?
H64B C64 H64C 109.5 . . ?
C63 C65 H65A 109.5 . . ?
C63 C65 H65B 109.5 . . ?
H65A C65 H65B 109.5 . . ?
C63 C65 H65C 109.5 . . ?
H65A C65 H65C 109.5 . . ?
H65B C65 H65C 109.5 . . ?
C62 C66 C68 110.7(4) . . ?
C62 C66 C67 114.0(4) . . ?
C68 C66 C67 110.0(4) . . ?
C62 C66 H66 107.3 . . ?
C68 C66 H66 107.3 . . ?
C67 C66 H66 107.3 . . ?
C66 C67 H67A 109.5 . . ?
C66 C67 H67B 109.5 . . ?
H67A C67 H67B 109.5 . . ?
C66 C67 H67C 109.5 . . ?
H67A C67 H67C 109.5 . . ?
H67B C67 H67C 109.5 . . ?
C66 C68 H68A 109.5 . . ?
C66 C68 H68B 109.5 . . ?
H68A C68 H68B 109.5 . . ?
C66 C68 H68C 109.5 . . ?
H68A C68 H68C 109.5 . . ?
H68B C68 H68C 109.5 . . ?
C72 Sn71 C79 111.18(17) . . ?
C72 C71 C109 136.5(5) . . ?
C72 C71 H71 111.8 . . ?
C109 C71 H71 111.8 . . ?
C71 C72 C73 126.7(5) . . ?
C71 C72 Sn71 105.4(4) . . ?
C73 C72 Sn71 127.4(3) . . ?
C74 C73 C78 120.0 . . ?
C74 C73 C72 120.4(3) . . ?
C78 C73 C72 119.5(3) . . ?
C73 C74 C75 120.0 . . ?
C73 C74 H74 120.0 . . ?
C75 C74 H74 120.0 . . ?
C76 C75 C74 120.0 . . ?
C76 C75 H75 120.0 . . ?
C74 C75 H75 120.0 . . ?
C75 C76 C77 120.0 . . ?
C75 C76 H76 120.0 . . ?
C77 C76 H76 120.0 . . ?
C78 C77 C76 120.0 . . ?
C78 C77 H77 120.0 . . ?
C76 C77 H77 120.0 . . ?
C77 C78 C73 120.0 . . ?
C77 C78 H78 120.0 . . ?
C73 C78 H78 120.0 . . ?
C72B Sn72 C109 105.7(3) . . ?
C72B C71B C79 144.5(18) . . ?
C72B C71B H71B 107.8 . . ?
C79 C71B H71B 107.8 . . ?
C71B C72B C73B 122.5(13) . . ?
C71B C72B Sn72 108.1(11) . . ?
C73B C72B Sn72 128.8(7) . . ?
C74B C73B C78B 120.0 . . ?
C74B C73B C72B 120.2(4) . . ?
C78B C73B C72B 119.8(4) . . ?
C73B C74B C75B 120.0 . . ?
C73B C74B H74B 120.0 . . ?
C75B C74B H74B 120.0 . . ?
C74B C75B C76B 120.0 . . ?
C74B C75B H75B 120.0 . . ?
C76B C75B H75B 120.0 . . ?
C77B C76B C75B 120.0 . . ?
C77B C76B H76B 120.0 . . ?
C75B C76B H76B 120.0 . . ?
C78B C77B C76B 120.0 . . ?
C78B C77B H77B 120.0 . . ?
C76B C77B H77B 120.0 . . ?
C77B C78B C73B 120.0 . . ?
C77B C78B H78B 120.0 . . ?
C73B C78B H78B 120.0 . . ?
C80 C79 C84 119.2(4) . . ?
C80 C79 C71B 123.9(8) . . ?
C84 C79 C71B 116.9(8) . . ?
C80 C79 Sn71 127.1(3) . . ?
C84 C79 Sn71 109.1(3) . . ?
C79 C80 C81 119.0(4) . . ?
C79 C80 C85 121.7(4) . . ?
C81 C80 C85 119.1(4) . . ?
C82 C81 C80 121.1(4) . . ?
C82 C81 H81 119.4 . . ?
C80 C81 H81 119.4 . . ?
C83 C82 C81 119.8(4) . . ?
C83 C82 H82 120.1 . . ?
C81 C82 H82 120.1 . . ?
C82 C83 C84 120.2(4) . . ?
C82 C83 H83 119.9 . . ?
C84 C83 H83 119.9 . . ?
C83 C84 C79 120.6(4) . . ?
C83 C84 C97 122.6(4) . . ?
C79 C84 C97 116.6(4) . . ?
C90 C85 C86 119.9(4) . . ?
C90 C85 C80 120.7(4) . . ?
C86 C85 C80 119.4(4) . . ?
C87 C86 C85 118.5(4) . . ?
C87 C86 C91 119.3(4) . . ?
C85 C86 C91 122.0(4) . . ?
C88 C87 C86 121.7(4) . . ?
C88 C87 H87 119.2 . . ?
C86 C87 H87 119.2 . . ?
C89 C88 C87 119.7(4) . . ?
C89 C88 H88 120.1 . . ?
C87 C88 H88 120.1 . . ?
C88 C89 C90 121.1(4) . . ?
C88 C89 H89 119.4 . . ?
C90 C89 H89 119.4 . . ?
C89 C90 C85 119.1(4) . . ?
C89 C90 C94 119.1(4) . . ?
C85 C90 C94 121.8(4) . . ?
C86 C91 C93 109.1(4) . . ?
C86 C91 C92 113.2(4) . . ?
C93 C91 C92 110.0(4) . . ?
C86 C91 H91 108.1 . . ?
C93 C91 H91 108.1 . . ?
C92 C91 H91 108.1 . . ?
C91 C92 H92A 109.5 . . ?
C91 C92 H92B 109.5 . . ?
H92A C92 H92B 109.5 . . ?
C91 C92 H92C 109.5 . . ?
H92A C92 H92C 109.5 . . ?
H92B C92 H92C 109.5 . . ?
C91 C93 H93A 109.5 . . ?
C91 C93 H93B 109.5 . . ?
H93A C93 H93B 109.5 . . ?
C91 C93 H93C 109.5 . . ?
H93A C93 H93C 109.5 . . ?
H93B C93 H93C 109.5 . . ?
C90 C94 C95 112.4(4) . . ?
C90 C94 C96 110.9(4) . . ?
C95 C94 C96 109.2(4) . . ?
C90 C94 H94 108.1 . . ?
C95 C94 H94 108.1 . . ?
C96 C94 H94 108.1 . . ?
C94 C95 H95A 109.5 . . ?
C94 C95 H95B 109.5 . . ?
H95A C95 H95B 109.5 . . ?
C94 C95 H95C 109.5 . . ?
H95A C95 H95C 109.5 . . ?
H95B C95 H95C 109.5 . . ?
C94 C96 H96A 109.5 . . ?
C94 C96 H96B 109.5 . . ?
H96A C96 H96B 109.5 . . ?
C94 C96 H96C 109.5 . . ?
H96A C96 H96C 109.5 . . ?
H96B C96 H96C 109.5 . . ?
C102 C97 C98 120.6(4) . . ?
C102 C97 C84 118.9(4) . . ?
C98 C97 C84 120.4(4) . . ?
C99 C98 C97 117.9(4) . . ?
C99 C98 C103 120.8(4) . . ?
C97 C98 C103 121.2(4) . . ?
C100 C99 C98 121.5(4) . . ?
C100 C99 H99 119.3 . . ?
C98 C99 H99 119.3 . . ?
C99 C100 C101 120.8(4) . . ?
C99 C100 H100 119.6 . . ?
C101 C100 H100 119.6 . . ?
C100 C101 C102 120.5(4) . . ?
C100 C101 H101 119.7 . . ?
C102 C101 H101 119.7 . . ?
C101 C102 C97 118.8(4) . . ?
C101 C102 C106 119.4(4) . . ?
C97 C102 C106 121.5(4) . . ?
C98 C103 C104 113.7(4) . . ?
C98 C103 C105 110.5(4) . . ?
C104 C103 C105 109.6(4) . . ?
C98 C103 H103 107.6 . . ?
C104 C103 H103 107.6 . . ?
C105 C103 H103 107.6 . . ?
C103 C104 H10A 109.5 . . ?
C103 C104 H10B 109.5 . . ?
H10A C104 H10B 109.5 . . ?
C103 C104 H10C 109.5 . . ?
H10A C104 H10C 109.5 . . ?
H10B C104 H10C 109.5 . . ?
C103 C105 H10D 109.5 . . ?
C103 C105 H10E 109.5 . . ?
H10D C105 H10E 109.5 . . ?
C103 C105 H10F 109.5 . . ?
H10D C105 H10F 109.5 . . ?
H10E C105 H10F 109.5 . . ?
C102 C106 C108 109.9(4) . . ?
C102 C106 C107 113.7(4) . . ?
C108 C106 C107 110.0(4) . . ?
C102 C106 H106 107.7 . . ?
C108 C106 H106 107.7 . . ?
C107 C106 H106 107.7 . . ?
C106 C107 H10G 109.5 . . ?
C106 C107 H10H 109.5 . . ?
H10G C107 H10H 109.5 . . ?
C106 C107 H10I 109.5 . . ?
H10G C107 H10I 109.5 . . ?
H10H C107 H10I 109.5 . . ?
C106 C108 H10J 109.5 . . ?
C106 C108 H10K 109.5 . . ?
H10J C108 H10K 109.5 . . ?
C106 C108 H10L 109.5 . . ?
H10J C108 H10L 109.5 . . ?
H10K C108 H10L 109.5 . . ?
C110 C109 C114 119.1(4) . . ?
C110 C109 C71 123.2(4) . . ?
C114 C109 C71 117.5(4) . . ?
C110 C109 Sn72 123.8(3) . . ?
C114 C109 Sn72 111.0(3) . . ?
C111 C110 C109 119.1(4) . . ?
C111 C110 C115 118.0(4) . . ?
C109 C110 C115 122.8(4) . . ?
C112 C111 C110 121.5(4) . . ?
C112 C111 H111 119.3 . . ?
C110 C111 H111 119.3 . . ?
C111 C112 C113 119.8(4) . . ?
C111 C112 H112 120.1 . . ?
C113 C112 H112 120.1 . . ?
C114 C113 C112 120.7(4) . . ?
C114 C113 H113 119.7 . . ?
C112 C113 H113 119.7 . . ?
C113 C114 C109 119.8(4) . . ?
C113 C114 C127 122.0(4) . . ?
C109 C114 C127 118.0(4) . . ?
C120 C115 C116 121.0(4) . . ?
C120 C115 C110 120.6(4) . . ?
C116 C115 C110 118.3(4) . . ?
C117 C116 C115 118.2(4) . . ?
C117 C116 C121 119.7(4) . . ?
C115 C116 C121 121.9(4) . . ?
C118 C117 C116 121.3(4) . . ?
C118 C117 H117 119.4 . . ?
C116 C117 H117 119.4 . . ?
C119 C118 C117 119.8(4) . . ?
C119 C118 H118 120.1 . . ?
C117 C118 H118 120.1 . . ?
C118 C119 C120 121.5(4) . . ?
C118 C119 H119 119.2 . . ?
C120 C119 H119 119.2 . . ?
C115 C120 C119 118.2(4) . . ?
C115 C120 C124 122.1(4) . . ?
C119 C120 C124 119.5(4) . . ?
C116 C121 C122 114.0(4) . . ?
C116 C121 C123 109.0(4) . . ?
C122 C121 C123 111.9(5) . . ?
C116 C121 H121 107.2 . . ?
C122 C121 H121 107.2 . . ?
C123 C121 H121 107.2 . . ?
C121 C122 H12A 109.5 . . ?
C121 C122 H12B 109.5 . . ?
H12A C122 H12B 109.5 . . ?
C121 C122 H12C 109.5 . . ?
H12A C122 H12C 109.5 . . ?
H12B C122 H12C 109.5 . . ?
C121 C123 H12D 109.5 . . ?
C121 C123 H12E 109.5 . . ?
H12D C123 H12E 109.5 . . ?
C121 C123 H12F 109.5 . . ?
H12D C123 H12F 109.5 . . ?
H12E C123 H12F 109.5 . . ?
C120 C124 C126 110.0(4) . . ?
C120 C124 C125 112.5(4) . . ?
C126 C124 C125 109.6(4) . . ?
C120 C124 H124 108.2 . . ?
C126 C124 H124 108.2 . . ?
C125 C124 H124 108.2 . . ?
C124 C125 H12G 109.5 . . ?
C124 C125 H12H 109.5 . . ?
H12G C125 H12H 109.5 . . ?
C124 C125 H12I 109.5 . . ?
H12G C125 H12I 109.5 . . ?
H12H C125 H12I 109.5 . . ?
C124 C126 H12J 109.5 . . ?
C124 C126 H12K 109.5 . . ?
H12J C126 H12K 109.5 . . ?
C124 C126 H12L 109.5 . . ?
H12J C126 H12L 109.5 . . ?
H12K C126 H12L 109.5 . . ?
C128 C127 C132 121.0(4) . . ?
C128 C127 C114 120.9(4) . . ?
C132 C127 C114 118.1(4) . . ?
C127 C128 C129 118.1(4) . . ?
C127 C128 C133 122.4(4) . . ?
C129 C128 C133 119.4(4) . . ?
C130 C129 C128 121.2(5) . . ?
C130 C129 H129 119.4 . . ?
C128 C129 H129 119.4 . . ?
C129 C130 C131 120.2(5) . . ?
C129 C130 H130 119.9 . . ?
C131 C130 H130 119.9 . . ?
C130 C131 C132 121.2(5) . . ?
C130 C131 H131 119.4 . . ?
C132 C131 H131 119.4 . . ?
C131 C132 C127 118.0(4) . . ?
C131 C132 C136 120.9(4) . . ?
C127 C132 C136 121.0(4) . . ?
C128 C133 C134 114.0(4) . . ?
C128 C133 C135 111.2(4) . . ?
C134 C133 C135 108.8(4) . . ?
C128 C133 H133 107.5 . . ?
C134 C133 H133 107.5 . . ?
C135 C133 H133 107.5 . . ?
C133 C134 H13A 109.5 . . ?
C133 C134 H13B 109.5 . . ?
H13A C134 H13B 109.5 . . ?
C133 C134 H13C 109.5 . . ?
H13A C134 H13C 109.5 . . ?
H13B C134 H13C 109.5 . . ?
C133 C135 H13D 109.5 . . ?
C133 C135 H13E 109.5 . . ?
H13D C135 H13E 109.5 . . ?
C133 C135 H13F 109.5 . . ?
H13D C135 H13F 109.5 . . ?
H13E C135 H13F 109.5 . . ?
C132 C136 C138 110.4(4) . . ?
C132 C136 C137 113.3(4) . . ?
C138 C136 C137 110.3(4) . . ?
C132 C136 H136 107.5 . . ?
C138 C136 H136 107.5 . . ?
C137 C136 H136 107.5 . . ?
C136 C137 H13G 109.5 . . ?
C136 C137 H13H 109.5 . . ?
H13G C137 H13H 109.5 . . ?
C136 C137 H13I 109.5 . . ?
H13G C137 H13I 109.5 . . ?
H13H C137 H13I 109.5 . . ?
C136 C138 H13J 109.5 . . ?
C136 C138 H13K 109.5 . . ?
H13J C138 H13K 109.5 . . ?
C136 C138 H13L 109.5 . . ?
H13J C138 H13L 109.5 . . ?
H13K C138 H13L 109.5 . . ?
C142 C141 H14A 109.5 . . ?
C142 C141 H14B 109.5 . . ?
H14A C141 H14B 109.5 . . ?
C142 C141 H14C 109.5 . . ?
H14A C141 H14C 109.5 . . ?
H14B C141 H14C 109.5 . . ?
O142 C142 C141 109.6(5) . . ?
O142 C142 H14D 109.7 . . ?
C141 C142 H14D 109.7 . . ?
O142 C142 H14E 109.7 . . ?
C141 C142 H14E 109.7 . . ?
H14D C142 H14E 108.2 . . ?
C142 O142 C143 113.2(4) . . ?
O142 C143 C144 109.2(4) . . ?
O142 C143 H14F 109.8 . . ?
C144 C143 H14F 109.8 . . ?
O142 C143 H14G 109.8 . . ?
C144 C143 H14G 109.8 . . ?
H14F C143 H14G 108.3 . . ?
C143 C144 H14H 109.5 . . ?
C143 C144 H14I 109.5 . . ?
H14H C144 H14I 109.5 . . ?
C143 C144 H14J 109.5 . . ?
H14H C144 H14J 109.5 . . ?
H14I C144 H14J 109.5 . . ?
C152 C151 H15A 109.5 . . ?
C152 C151 H15B 109.5 . . ?
H15A C151 H15B 109.5 . . ?
C152 C151 H15C 109.5 . . ?
H15A C151 H15C 109.5 . . ?
H15B C151 H15C 109.5 . . ?
O152 C152 C151 107.9(4) . . ?
O152 C152 H15D 110.1 . . ?
C151 C152 H15D 110.1 . . ?
O152 C152 H15E 110.1 . . ?
C151 C152 H15E 110.1 . . ?
H15D C152 H15E 108.4 . . ?
C153 O152 C152 112.9(4) . . ?
O152 C153 C154 108.1(5) . . ?
O152 C153 H15F 110.1 . . ?
C154 C153 H15F 110.1 . . ?
O152 C153 H15G 110.1 . . ?
C154 C153 H15G 110.1 . . ?
H15F C153 H15G 108.4 . . ?
C153 C154 H15H 109.5 . . ?
C153 C154 H15I 109.5 . . ?
H15H C154 H15I 109.5 . . ?
C153 C154 H15J 109.5 . . ?
H15H C154 H15J 109.5 . . ?
H15I C154 H15J 109.5 . . ?

loop_
_geom_bond_atom_site_label_1
_geom_bond_atom_site_label_2
_geom_bond_distance
_geom_bond_site_symmetry_2
_geom_bond_publ_flag
Sn1 C9 2.216(4) . ?
Sn1 C2 2.225(4) . ?
C1 C2 1.333(6) . ?
C1 C39 1.491(6) . ?
C1 H1 0.9500 . ?
C2 C3 1.512(5) . ?
C3 C4 1.3900 . ?
C3 C8 1.3900 . ?
C4 C5 1.3900 . ?
C4 H4 0.9500 . ?
C5 C6 1.3900 . ?
C5 H5 0.9500 . ?
C6 C7 1.3900 . ?
C6 H6 0.9500 . ?
C7 C8 1.3900 . ?
C7 H7 0.9500 . ?
C8 H8 0.9500 . ?
Sn1B C2B 2.22(2) . ?
Sn1B C39 2.257(10) . ?
C1B C2B 1.33(2) . ?
C1B C9 1.54(5) . ?
C1B H1B 0.9500 . ?
C2B C3B 1.513(17) . ?
C3B C4B 1.3900 . ?
C3B C8B 1.3900 . ?
C4B C5B 1.3900 . ?
C4B H4B 0.9500 . ?
C5B C6B 1.3900 . ?
C5B H5B 0.9500 . ?
C6B C7B 1.3900 . ?
C6B H6B 0.9500 . ?
C7B C8B 1.3900 . ?
C7B H7B 0.9500 . ?
C8B H8B 0.9500 . ?
C9 C14 1.395(6) . ?
C9 C10 1.413(6) . ?
C10 C11 1.388(6) . ?
C10 C15 1.523(6) . ?
C11 C12 1.389(6) . ?
C11 H11 0.9500 . ?
C12 C13 1.385(6) . ?
C12 H12 0.9500 . ?
C13 C14 1.379(6) . ?
C13 H13 0.9500 . ?
C14 C27 1.520(6) . ?
C15 C16 1.411(6) . ?
C15 C20 1.415(6) . ?
C16 C17 1.398(6) . ?
C16 C21 1.518(6) . ?
C17 C18 1.378(7) . ?
C17 H17 0.9500 . ?
C18 C19 1.380(7) . ?
C18 H18 0.9500 . ?
C19 C20 1.398(6) . ?
C19 H19 0.9500 . ?
C20 C24 1.525(6) . ?
C21 C23 1.530(6) . ?
C21 C22 1.535(6) . ?
C21 H21 1.0000 . ?
C22 H22A 0.9800 . ?
C22 H22B 0.9800 . ?
C22 H22C 0.9800 . ?
C23 H23A 0.9800 . ?
C23 H23B 0.9800 . ?
C23 H23C 0.9800 . ?
C24 C25 1.538(6) . ?
C24 C26 1.539(7) . ?
C24 H24 1.0000 . ?
C25 H25A 0.9800 . ?
C25 H25B 0.9800 . ?
C25 H25C 0.9800 . ?
C26 H26A 0.9800 . ?
C26 H26B 0.9800 . ?
C26 H26C 0.9800 . ?
C27 C28 1.402(6) . ?
C27 C32 1.416(6) . ?
C28 C29 1.402(6) . ?
C28 C33 1.514(6) . ?
C29 C30 1.383(7) . ?
C29 H29 0.9500 . ?
C30 C31 1.374(7) . ?
C30 H30 0.9500 . ?
C31 C32 1.395(6) . ?
C31 H31 0.9500 . ?
C32 C36 1.521(6) . ?
C33 C35 1.527(6) . ?
C33 C34 1.540(6) . ?
C33 H33 1.0000 . ?
C34 H34A 0.9800 . ?
C34 H34B 0.9800 . ?
C34 H34C 0.9800 . ?
C35 H35A 0.9800 . ?
C35 H35B 0.9800 . ?
C35 H35C 0.9800 . ?
C36 C37 1.537(7) . ?
C36 C38 1.547(7) . ?
C36 H36 1.0000 . ?
C37 H37A 0.9800 . ?
C37 H37B 0.9800 . ?
C37 H37C 0.9800 . ?
C38 H38A 0.9800 . ?
C38 H38B 0.9800 . ?
C38 H38C 0.9800 . ?
C39 C44 1.404(6) . ?
C39 C40 1.412(6) . ?
C40 C41 1.388(6) . ?
C40 C45 1.516(6) . ?
C41 C42 1.380(6) . ?
C41 H41 0.9500 . ?
C42 C43 1.387(6) . ?
C42 H42 0.9500 . ?
C43 C44 1.402(6) . ?
C43 H43 0.9500 . ?
C44 C57 1.493(6) . ?
C45 C46 1.402(6) . ?
C45 C50 1.413(6) . ?
C46 C47 1.394(6) . ?
C46 C51 1.522(6) . ?
C47 C48 1.386(6) . ?
C47 H47 0.9500 . ?
C48 C49 1.380(6) . ?
C48 H48 0.9500 . ?
C49 C50 1.385(6) . ?
C49 H49 0.9500 . ?
C50 C54 1.535(6) . ?
C51 C53 1.536(6) . ?
C51 C52 1.536(6) . ?
C51 H51 1.0000 . ?
C52 H52A 0.9800 . ?
C52 H52B 0.9800 . ?
C52 H52C 0.9800 . ?
C53 H53A 0.9800 . ?
C53 H53B 0.9800 . ?
C53 H53C 0.9800 . ?
C54 C56 1.516(6) . ?
C54 C55 1.528(6) . ?
C54 H54 1.0000 . ?
C55 H55A 0.9800 . ?
C55 H55B 0.9800 . ?
C55 H55C 0.9800 . ?
C56 H56A 0.9800 . ?
C56 H56B 0.9800 . ?
C56 H56C 0.9800 . ?
C57 C58 1.411(6) . ?
C57 C62 1.418(6) . ?
C58 C59 1.391(6) . ?
C58 C63 1.526(6) . ?
C59 C60 1.374(6) . ?
C59 H59 0.9500 . ?
C60 C61 1.372(6) . ?
C60 H60 0.9500 . ?
C61 C62 1.392(6) . ?
C61 H61 0.9500 . ?
C62 C66 1.522(6) . ?
C63 C65 1.518(7) . ?
C63 C64 1.526(7) . ?
C63 H63 1.0000 . ?
C64 H64A 0.9800 . ?
C64 H64B 0.9800 . ?
C64 H64C 0.9800 . ?
C65 H65A 0.9800 . ?
C65 H65B 0.9800 . ?
C65 H65C 0.9800 . ?
C66 C68 1.523(6) . ?
C66 C67 1.535(6) . ?
C66 H66 1.0000 . ?
C67 H67A 0.9800 . ?
C67 H67B 0.9800 . ?
C67 H67C 0.9800 . ?
C68 H68A 0.9800 . ?
C68 H68B 0.9800 . ?
C68 H68C 0.9800 . ?
Sn71 C72 2.223(5) . ?
Sn71 C79 2.236(4) . ?
C71 C72 1.336(8) . ?
C71 C109 1.482(7) . ?
C71 H71 0.9500 . ?
C72 C73 1.508(5) . ?
C73 C74 1.3900 . ?
C73 C78 1.3900 . ?
C74 C75 1.3900 . ?
C74 H74 0.9500 . ?
C75 C76 1.3900 . ?
C75 H75 0.9500 . ?
C76 C77 1.3900 . ?
C76 H76 0.9500 . ?
C77 C78 1.3900 . ?
C77 H77 0.9500 . ?
C78 H78 0.9500 . ?
Sn72 C72B 2.157(14) . ?
Sn72 C109 2.285(5) . ?
C71B C72B 1.41(2) . ?
C71B C79 1.48(2) . ?
C71B H71B 0.9500 . ?
C72B C73B 1.508(7) . ?
C73B C74B 1.3900 . ?
C73B C78B 1.3900 . ?
C74B C75B 1.3900 . ?
C74B H74B 0.9500 . ?
C75B C76B 1.3900 . ?
C75B H75B 0.9500 . ?
C76B C77B 1.3900 . ?
C76B H76B 0.9500 . ?
C77B C78B 1.3900 . ?
C77B H77B 0.9500 . ?
C78B H78B 0.9500 . ?
C79 C80 1.405(6) . ?
C79 C84 1.407(6) . ?
C80 C81 1.407(6) . ?
C80 C85 1.500(6) . ?
C81 C82 1.388(6) . ?
C81 H81 0.9500 . ?
C82 C83 1.384(6) . ?
C82 H82 0.9500 . ?
C83 C84 1.393(6) . ?
C83 H83 0.9500 . ?
C84 C97 1.506(6) . ?
C85 C90 1.413(6) . ?
C85 C86 1.420(6) . ?
C86 C87 1.388(6) . ?
C86 C91 1.520(6) . ?
C87 C88 1.385(6) . ?
C87 H87 0.9500 . ?
C88 C89 1.380(7) . ?
C88 H88 0.9500 . ?
C89 C90 1.393(6) . ?
C89 H89 0.9500 . ?
C90 C94 1.526(6) . ?
C91 C93 1.526(7) . ?
C91 C92 1.535(7) . ?
C91 H91 1.0000 . ?
C92 H92A 0.9800 . ?
C92 H92B 0.9800 . ?
C92 H92C 0.9800 . ?
C93 H93A 0.9800 . ?
C93 H93B 0.9800 . ?
C93 H93C 0.9800 . ?
C94 C95 1.540(6) . ?
C94 C96 1.542(6) . ?
C94 H94 1.0000 . ?
C95 H95A 0.9800 . ?
C95 H95B 0.9800 . ?
C95 H95C 0.9800 . ?
C96 H96A 0.9800 . ?
C96 H96B 0.9800 . ?
C96 H96C 0.9800 . ?
C97 C102 1.415(6) . ?
C97 C98 1.417(6) . ?
C98 C99 1.397(6) . ?
C98 C103 1.512(6) . ?
C99 C100 1.373(6) . ?
C99 H99 0.9500 . ?
C100 C101 1.378(7) . ?
C100 H100 0.9500 . ?
C101 C102 1.398(6) . ?
C101 H101 0.9500 . ?
C102 C106 1.526(6) . ?
C103 C104 1.534(6) . ?
C103 C105 1.536(6) . ?
C103 H103 1.0000 . ?
C104 H10A 0.9800 . ?
C104 H10B 0.9800 . ?
C104 H10C 0.9800 . ?
C105 H10D 0.9800 . ?
C105 H10E 0.9800 . ?
C105 H10F 0.9800 . ?
C106 C108 1.537(7) . ?
C106 C107 1.540(7) . ?
C106 H106 1.0000 . ?
C107 H10G 0.9800 . ?
C107 H10H 0.9800 . ?
C107 H10I 0.9800 . ?
C108 H10J 0.9800 . ?
C108 H10K 0.9800 . ?
C108 H10L 0.9800 . ?
C109 C110 1.409(6) . ?
C109 C114 1.420(6) . ?
C110 C111 1.394(6) . ?
C110 C115 1.520(6) . ?
C111 C112 1.376(6) . ?
C111 H111 0.9500 . ?
C112 C113 1.389(6) . ?
C112 H112 0.9500 . ?
C113 C114 1.385(6) . ?
C113 H113 0.9500 . ?
C114 C127 1.507(6) . ?
C115 C120 1.396(6) . ?
C115 C116 1.416(6) . ?
C116 C117 1.389(6) . ?
C116 C121 1.514(6) . ?
C117 C118 1.382(7) . ?
C117 H117 0.9500 . ?
C118 C119 1.373(6) . ?
C118 H118 0.9500 . ?
C119 C120 1.398(6) . ?
C119 H119 0.9500 . ?
C120 C124 1.523(6) . ?
C121 C122 1.522(7) . ?
C121 C123 1.541(7) . ?
C121 H121 1.0000 . ?
C122 H12A 0.9800 . ?
C122 H12B 0.9800 . ?
C122 H12C 0.9800 . ?
C123 H12D 0.9800 . ?
C123 H12E 0.9800 . ?
C123 H12F 0.9800 . ?
C124 C126 1.534(6) . ?
C124 C125 1.538(6) . ?
C124 H124 1.0000 . ?
C125 H12G 0.9800 . ?
C125 H12H 0.9800 . ?
C125 H12I 0.9800 . ?
C126 H12J 0.9800 . ?
C126 H12K 0.9800 . ?
C126 H12L 0.9800 . ?
C127 C128 1.401(6) . ?
C127 C132 1.425(6) . ?
C128 C129 1.410(6) . ?
C128 C133 1.512(7) . ?
C129 C130 1.374(7) . ?
C129 H129 0.9500 . ?
C130 C131 1.387(7) . ?
C130 H130 0.9500 . ?
C131 C132 1.395(6) . ?
C131 H131 0.9500 . ?
C132 C136 1.524(6) . ?
C133 C134 1.532(6) . ?
C133 C135 1.547(7) . ?
C133 H133 1.0000 . ?
C134 H13A 0.9800 . ?
C134 H13B 0.9800 . ?
C134 H13C 0.9800 . ?
C135 H13D 0.9800 . ?
C135 H13E 0.9800 . ?
C135 H13F 0.9800 . ?
C136 C138 1.531(7) . ?
C136 C137 1.532(6) . ?
C136 H136 1.0000 . ?
C137 H13G 0.9800 . ?
C137 H13H 0.9800 . ?
C137 H13I 0.9800 . ?
C138 H13J 0.9800 . ?
C138 H13K 0.9800 . ?
C138 H13L 0.9800 . ?
C141 C142 1.478(8) . ?
C141 H14A 0.9800 . ?
C141 H14B 0.9800 . ?
C141 H14C 0.9800 . ?
C142 O142 1.407(6) . ?
C142 H14D 0.9900 . ?
C142 H14E 0.9900 . ?
O142 C143 1.425(6) . ?
C143 C144 1.498(7) . ?
C143 H14F 0.9900 . ?
C143 H14G 0.9900 . ?
C144 H14H 0.9800 . ?
C144 H14I 0.9800 . ?
C144 H14J 0.9800 . ?
C151 C152 1.486(7) . ?
C151 H15A 0.9800 . ?
C151 H15B 0.9800 . ?
C151 H15C 0.9800 . ?
C152 O152 1.430(6) . ?
C152 H15D 0.9900 . ?
C152 H15E 0.9900 . ?
O152 C153 1.393(7) . ?
C153 C154 1.512(8) . ?
C153 H15F 0.9900 . ?
C153 H15G 0.9900 . ?
C154 H15H 0.9800 . ?
C154 H15I 0.9800 . ?
C154 H15J 0.9800 . ?

loop_
_geom_torsion_atom_site_label_1
_geom_torsion_atom_site_label_2
_geom_torsion_atom_site_label_3
_geom_torsion_atom_site_label_4
_geom_torsion
_geom_torsion_site_symmetry_1
_geom_torsion_site_symmetry_2
_geom_torsion_site_symmetry_3
_geom_torsion_site_symmetry_4
_geom_torsion_publ_flag
C39 C1 C2 C3 10.2(8) . . . . ?
C39 C1 C2 Sn1 -164.3(4) . . . . ?
C1 C2 C3 C4 20.3(6) . . . . ?
Sn1 C2 C3 C4 -166.7(2) . . . . ?
C1 C2 C3 C8 -166.7(4) . . . . ?
Sn1 C2 C3 C8 6.4(4) . . . . ?
C8 C3 C4 C5 0.0 . . . . ?
C2 C3 C4 C5 173.0(3) . . . . ?
C3 C4 C5 C6 0.0 . . . . ?
C4 C5 C6 C7 0.0 . . . . ?
C5 C6 C7 C8 0.0 . . . . ?
C6 C7 C8 C3 0.0 . . . . ?
C4 C3 C8 C7 0.0 . . . . ?
C2 C3 C8 C7 -173.0(3) . . . . ?
C9 C1B C2B C3B 56(15) . . . . ?
C9 C1B C2B Sn1B -141(7) . . . . ?
C1B C2B C3B C4B -159(8) . . . . ?
Sn1B C2B C3B C4B 40(8) . . . . ?
C1B C2B C3B C8B 10(11) . . . . ?
Sn1B C2B C3B C8B -151(5) . . . . ?
C8B C3B C4B C5B 0.0 . . . . ?
C2B C3B C4B C5B 169(7) . . . . ?
C3B C4B C5B C6B 0.0 . . . . ?
C4B C5B C6B C7B 0.0 . . . . ?
C5B C6B C7B C8B 0.0 . . . . ?
C6B C7B C8B C3B 0.0 . . . . ?
C4B C3B C8B C7B 0.0 . . . . ?
C2B C3B C8B C7B -169(7) . . . . ?
C2B C1B C9 C14 49(10) . . . . ?
C2B C1B C9 C10 -118(9) . . . . ?
C14 C9 C10 C11 -3.8(6) . . . . ?
C1B C9 C10 C11 164(2) . . . . ?
Sn1 C9 C10 C11 -166.2(3) . . . . ?
C14 C9 C10 C15 170.7(4) . . . . ?
C1B C9 C10 C15 -21(2) . . . . ?
Sn1 C9 C10 C15 8.3(6) . . . . ?
C9 C10 C11 C12 0.9(6) . . . . ?
C15 C10 C11 C12 -173.6(4) . . . . ?
C10 C11 C12 C13 1.6(7) . . . . ?
C11 C12 C13 C14 -1.1(7) . . . . ?
C12 C13 C14 C9 -1.8(7) . . . . ?
C12 C13 C14 C27 174.3(4) . . . . ?
C10 C9 C14 C13 4.3(6) . . . . ?
C1B C9 C14 C13 -163(2) . . . . ?
Sn1 C9 C14 C13 169.9(3) . . . . ?
C10 C9 C14 C27 -172.0(4) . . . . ?
C1B C9 C14 C27 21(2) . . . . ?
Sn1 C9 C14 C27 -6.5(5) . . . . ?
C11 C10 C15 C16 100.8(5) . . . . ?
C9 C10 C15 C16 -73.6(5) . . . . ?
C11 C10 C15 C20 -74.2(5) . . . . ?
C9 C10 C15 C20 111.4(5) . . . . ?
C20 C15 C16 C17 -3.8(6) . . . . ?
C10 C15 C16 C17 -178.9(4) . . . . ?
C20 C15 C16 C21 169.0(4) . . . . ?
C10 C15 C16 C21 -6.0(6) . . . . ?
C15 C16 C17 C18 2.5(7) . . . . ?
C21 C16 C17 C18 -170.6(4) . . . . ?
C16 C17 C18 C19 -0.1(7) . . . . ?
C17 C18 C19 C20 -0.9(7) . . . . ?
C18 C19 C20 C15 -0.4(7) . . . . ?
C18 C19 C20 C24 177.4(4) . . . . ?
C16 C15 C20 C19 2.8(6) . . . . ?
C10 C15 C20 C19 177.7(4) . . . . ?
C16 C15 C20 C24 -174.9(4) . . . . ?
C10 C15 C20 C24 0.0(6) . . . . ?
C17 C16 C21 C23 82.3(5) . . . . ?
C15 C16 C21 C23 -90.5(5) . . . . ?
C17 C16 C21 C22 -42.0(6) . . . . ?
C15 C16 C21 C22 145.1(4) . . . . ?
C19 C20 C24 C25 44.1(6) . . . . ?
C15 C20 C24 C25 -138.2(4) . . . . ?
C19 C20 C24 C26 -79.3(5) . . . . ?
C15 C20 C24 C26 98.4(5) . . . . ?
C13 C14 C27 C28 90.6(5) . . . . ?
C9 C14 C27 C28 -93.1(5) . . . . ?
C13 C14 C27 C32 -89.0(5) . . . . ?
C9 C14 C27 C32 87.3(5) . . . . ?
C32 C27 C28 C29 -0.8(6) . . . . ?
C14 C27 C28 C29 179.6(4) . . . . ?
C32 C27 C28 C33 176.3(4) . . . . ?
C14 C27 C28 C33 -3.3(6) . . . . ?
C27 C28 C29 C30 1.8(7) . . . . ?
C33 C28 C29 C30 -175.3(4) . . . . ?
C28 C29 C30 C31 -1.1(7) . . . . ?
C29 C30 C31 C32 -0.7(8) . . . . ?
C30 C31 C32 C27 1.7(7) . . . . ?
C30 C31 C32 C36 178.8(5) . . . . ?
C28 C27 C32 C31 -0.9(7) . . . . ?
C14 C27 C32 C31 178.7(4) . . . . ?
C28 C27 C32 C36 -177.9(4) . . . . ?
C14 C27 C32 C36 1.7(7) . . . . ?
C29 C28 C33 C35 90.6(5) . . . . ?
C27 C28 C33 C35 -86.5(5) . . . . ?
C29 C28 C33 C34 -32.5(6) . . . . ?
C27 C28 C33 C34 150.5(4) . . . . ?
C31 C32 C36 C37 40.1(6) . . . . ?
C27 C32 C36 C37 -142.8(5) . . . . ?
C31 C32 C36 C38 -83.0(5) . . . . ?
C27 C32 C36 C38 94.1(5) . . . . ?
C2 C1 C39 C44 -114.5(6) . . . . ?
C2 C1 C39 C40 76.5(7) . . . . ?
C44 C39 C40 C41 1.5(6) . . . . ?
C1 C39 C40 C41 170.7(4) . . . . ?
Sn1B C39 C40 C41 150.3(4) . . . . ?
C44 C39 C40 C45 -175.2(4) . . . . ?
C1 C39 C40 C45 -6.0(6) . . . . ?
Sn1B C39 C40 C45 -26.4(5) . . . . ?
C39 C40 C41 C42 -1.3(6) . . . . ?
C45 C40 C41 C42 175.4(4) . . . . ?
C40 C41 C42 C43 0.7(7) . . . . ?
C41 C42 C43 C44 -0.3(7) . . . . ?
C42 C43 C44 C39 0.6(6) . . . . ?
C42 C43 C44 C57 -176.7(4) . . . . ?
C40 C39 C44 C43 -1.2(6) . . . . ?
C1 C39 C44 C43 -170.0(4) . . . . ?
Sn1B C39 C44 C43 -148.1(4) . . . . ?
C40 C39 C44 C57 176.0(4) . . . . ?
C1 C39 C44 C57 7.2(6) . . . . ?
Sn1B C39 C44 C57 29.1(6) . . . . ?
C41 C40 C45 C46 79.3(5) . . . . ?
C39 C40 C45 C46 -104.0(5) . . . . ?
C41 C40 C45 C50 -102.6(5) . . . . ?
C39 C40 C45 C50 74.0(5) . . . . ?
C50 C45 C46 C47 -3.6(6) . . . . ?
C40 C45 C46 C47 174.4(4) . . . . ?
C50 C45 C46 C51 174.9(4) . . . . ?
C40 C45 C46 C51 -7.1(6) . . . . ?
C45 C46 C47 C48 1.7(7) . . . . ?
C51 C46 C47 C48 -176.8(4) . . . . ?
C46 C47 C48 C49 0.5(7) . . . . ?
C47 C48 C49 C50 -0.7(7) . . . . ?
C48 C49 C50 C45 -1.2(7) . . . . ?
C48 C49 C50 C54 175.3(4) . . . . ?
C46 C45 C50 C49 3.4(6) . . . . ?
C40 C45 C50 C49 -174.6(4) . . . . ?
C46 C45 C50 C54 -173.0(4) . . . . ?
C40 C45 C50 C54 8.9(6) . . . . ?
C47 C46 C51 C53 87.3(5) . . . . ?
C45 C46 C51 C53 -91.3(5) . . . . ?
C47 C46 C51 C52 -35.3(6) . . . . ?
C45 C46 C51 C52 146.2(4) . . . . ?
C49 C50 C54 C56 -97.0(5) . . . . ?
C45 C50 C54 C56 79.5(5) . . . . ?
C49 C50 C54 C55 28.1(6) . . . . ?
C45 C50 C54 C55 -155.5(4) . . . . ?
C43 C44 C57 C58 99.0(5) . . . . ?
C39 C44 C57 C58 -78.3(5) . . . . ?
C43 C44 C57 C62 -79.2(5) . . . . ?
C39 C44 C57 C62 103.5(5) . . . . ?
C62 C57 C58 C59 -2.1(6) . . . . ?
C44 C57 C58 C59 179.7(4) . . . . ?
C62 C57 C58 C63 172.8(4) . . . . ?
C44 C57 C58 C63 -5.4(6) . . . . ?
C57 C58 C59 C60 -0.2(7) . . . . ?
C63 C58 C59 C60 -175.2(4) . . . . ?
C58 C59 C60 C61 1.5(7) . . . . ?
C59 C60 C61 C62 -0.4(7) . . . . ?
C60 C61 C62 C57 -1.9(7) . . . . ?
C60 C61 C62 C66 174.3(4) . . . . ?
C58 C57 C62 C61 3.1(6) . . . . ?
C44 C57 C62 C61 -178.7(4) . . . . ?
C58 C57 C62 C66 -172.9(4) . . . . ?
C44 C57 C62 C66 5.3(6) . . . . ?
C59 C58 C63 C65 80.0(6) . . . . ?
C57 C58 C63 C65 -94.8(5) . . . . ?
C59 C58 C63 C64 -43.6(6) . . . . ?
C57 C58 C63 C64 141.5(5) . . . . ?
C61 C62 C66 C68 -79.2(5) . . . . ?
C57 C62 C66 C68 96.7(5) . . . . ?
C61 C62 C66 C67 45.3(5) . . . . ?
C57 C62 C66 C67 -138.7(4) . . . . ?
C109 C71 C72 C73 14.4(11) . . . . ?
C109 C71 C72 Sn71 -158.3(6) . . . . ?
C71 C72 C73 C74 17.1(8) . . . . ?
Sn71 C72 C73 C74 -171.9(3) . . . . ?
C71 C72 C73 C78 -166.6(5) . . . . ?
Sn71 C72 C73 C78 4.4(6) . . . . ?
C78 C73 C74 C75 0.0 . . . . ?
C72 C73 C74 C75 176.2(5) . . . . ?
C73 C74 C75 C76 0.0 . . . . ?
C74 C75 C76 C77 0.0 . . . . ?
C75 C76 C77 C78 0.0 . . . . ?
C76 C77 C78 C73 0.0 . . . . ?
C74 C73 C78 C77 0.0 . . . . ?
C72 C73 C78 C77 -176.3(5) . . . . ?
C79 C71B C72B C73B 21(4) . . . . ?
C79 C71B C72B Sn72 -150(2) . . . . ?
C71B C72B C73B C74B -167.0(15) . . . . ?
Sn72 C72B C73B C74B 3(2) . . . . ?
C71B C72B C73B C78B 15(2) . . . . ?
Sn72 C72B C73B C78B -175.3(10) . . . . ?
C78B C73B C74B C75B 0.0 . . . . ?
C72B C73B C74B C75B -178.1(16) . . . . ?
C73B C74B C75B C76B 0.0 . . . . ?
C74B C75B C76B C77B 0.0 . . . . ?
C75B C76B C77B C78B 0.0 . . . . ?
C76B C77B C78B C73B 0.0 . . . . ?
C74B C73B C78B C77B 0.0 . . . . ?
C72B C73B C78B C77B 178.1(16) . . . . ?
C72B C71B C79 C80 -111(3) . . . . ?
C72B C71B C79 C84 71(3) . . . . ?
C84 C79 C80 C81 -0.9(6) . . . . ?
C71B C79 C80 C81 -178.8(11) . . . . ?
Sn71 C79 C80 C81 -154.2(3) . . . . ?
C84 C79 C80 C85 174.6(4) . . . . ?
C71B C79 C80 C85 -3.3(12) . . . . ?
Sn71 C79 C80 C85 21.3(6) . . . . ?
C79 C80 C81 C82 -0.6(7) . . . . ?
C85 C80 C81 C82 -176.2(4) . . . . ?
C80 C81 C82 C83 1.3(7) . . . . ?
C81 C82 C83 C84 -0.4(7) . . . . ?
C82 C83 C84 C79 -1.1(7) . . . . ?
C82 C83 C84 C97 174.8(4) . . . . ?
C80 C79 C84 C83 1.7(7) . . . . ?
C71B C79 C84 C83 179.8(10) . . . . ?
Sn71 C79 C84 C83 159.4(3) . . . . ?
C80 C79 C84 C97 -174.4(4) . . . . ?
C71B C79 C84 C97 3.7(11) . . . . ?
Sn71 C79 C84 C97 -16.6(5) . . . . ?
C79 C80 C85 C90 105.7(5) . . . . ?
C81 C80 C85 C90 -78.8(6) . . . . ?
C79 C80 C85 C86 -77.5(6) . . . . ?
C81 C80 C85 C86 98.0(5) . . . . ?
C90 C85 C86 C87 -1.3(6) . . . . ?
C80 C85 C86 C87 -178.0(4) . . . . ?
C90 C85 C86 C91 172.9(4) . . . . ?
C80 C85 C86 C91 -3.9(6) . . . . ?
C85 C86 C87 C88 1.4(7) . . . . ?
C91 C86 C87 C88 -172.8(4) . . . . ?
C86 C87 C88 C89 -0.7(7) . . . . ?
C87 C88 C89 C90 -0.3(7) . . . . ?
C88 C89 C90 C85 0.4(7) . . . . ?
C88 C89 C90 C94 178.1(4) . . . . ?
C86 C85 C90 C89 0.4(6) . . . . ?
C80 C85 C90 C89 177.1(4) . . . . ?
C86 C85 C90 C94 -177.3(4) . . . . ?
C80 C85 C90 C94 -0.5(6) . . . . ?
C87 C86 C91 C93 77.8(5) . . . . ?
C85 C86 C91 C93 -96.3(5) . . . . ?
C87 C86 C91 C92 -45.0(6) . . . . ?
C85 C86 C91 C92 140.9(5) . . . . ?
C89 C90 C94 C95 42.9(6) . . . . ?
C85 C90 C94 C95 -139.5(4) . . . . ?
C89 C90 C94 C96 -79.6(5) . . . . ?
C85 C90 C94 C96 98.0(5) . . . . ?
C83 C84 C97 C102 -95.9(5) . . . . ?
C79 C84 C97 C102 80.1(5) . . . . ?
C83 C84 C97 C98 89.0(5) . . . . ?
C79 C84 C97 C98 -95.1(5) . . . . ?
C102 C97 C98 C99 -1.1(6) . . . . ?
C84 C97 C98 C99 174.0(4) . . . . ?
C102 C97 C98 C103 174.9(4) . . . . ?
C84 C97 C98 C103 -10.0(6) . . . . ?
C97 C98 C99 C100 -0.2(7) . . . . ?
C103 C98 C99 C100 -176.3(4) . . . . ?
C98 C99 C100 C101 1.6(8) . . . . ?
C99 C100 C101 C102 -1.7(8) . . . . ?
C100 C101 C102 C97 0.3(7) . . . . ?
C100 C101 C102 C106 174.0(4) . . . . ?
C98 C97 C102 C101 1.0(7) . . . . ?
C84 C97 C102 C101 -174.1(4) . . . . ?
C98 C97 C102 C106 -172.5(4) . . . . ?
C84 C97 C102 C106 12.4(6) . . . . ?
C99 C98 C103 C104 -32.7(6) . . . . ?
C97 C98 C103 C104 151.4(4) . . . . ?
C99 C98 C103 C105 91.0(5) . . . . ?
C97 C98 C103 C105 -84.9(5) . . . . ?
C101 C102 C106 C108 -88.7(5) . . . . ?
C97 C102 C106 C108 84.7(5) . . . . ?
C101 C102 C106 C107 35.0(6) . . . . ?
C97 C102 C106 C107 -151.5(4) . . . . ?
C72 C71 C109 C110 -113.4(7) . . . . ?
C72 C71 C109 C114 72.0(9) . . . . ?
C114 C109 C110 C111 -3.2(6) . . . . ?
C71 C109 C110 C111 -177.7(5) . . . . ?
Sn72 C109 C110 C111 -153.2(3) . . . . ?
C114 C109 C110 C115 173.3(4) . . . . ?
C71 C109 C110 C115 -1.2(7) . . . . ?
Sn72 C109 C110 C115 23.3(6) . . . . ?
C109 C110 C111 C112 2.3(6) . . . . ?
C115 C110 C111 C112 -174.4(4) . . . . ?
C110 C111 C112 C113 0.3(7) . . . . ?
C111 C112 C113 C114 -1.8(7) . . . . ?
C112 C113 C114 C109 0.9(6) . . . . ?
C112 C113 C114 C127 176.0(4) . . . . ?
C110 C109 C114 C113 1.6(6) . . . . ?
C71 C109 C114 C113 176.5(4) . . . . ?
Sn72 C109 C114 C113 155.3(3) . . . . ?
C110 C109 C114 C127 -173.7(4) . . . . ?
C71 C109 C114 C127 1.1(6) . . . . ?
Sn72 C109 C114 C127 -20.1(5) . . . . ?
C111 C110 C115 C120 -78.9(5) . . . . ?
C109 C110 C115 C120 104.5(5) . . . . ?
C111 C110 C115 C116 97.0(5) . . . . ?
C109 C110 C115 C116 -79.5(6) . . . . ?
C120 C115 C116 C117 1.0(6) . . . . ?
C110 C115 C116 C117 -174.9(4) . . . . ?
C120 C115 C116 C121 175.1(4) . . . . ?
C110 C115 C116 C121 -0.9(6) . . . . ?
C115 C116 C117 C118 0.2(7) . . . . ?
C121 C116 C117 C118 -174.0(4) . . . . ?
C116 C117 C118 C119 -1.2(7) . . . . ?
C117 C118 C119 C120 1.0(7) . . . . ?
C116 C115 C120 C119 -1.1(6) . . . . ?
C110 C115 C120 C119 174.7(4) . . . . ?
C116 C115 C120 C124 -176.0(4) . . . . ?
C110 C115 C120 C124 -0.1(6) . . . . ?
C118 C119 C120 C115 0.1(7) . . . . ?
C118 C119 C120 C124 175.1(4) . . . . ?
C117 C116 C121 C122 -44.3(6) . . . . ?
C115 C116 C121 C122 141.7(5) . . . . ?
C117 C116 C121 C123 81.6(5) . . . . ?
C115 C116 C121 C123 -92.4(5) . . . . ?
C115 C120 C124 C126 103.6(5) . . . . ?
C119 C120 C124 C126 -71.2(5) . . . . ?
C115 C120 C124 C125 -133.9(4) . . . . ?
C119 C120 C124 C125 51.3(5) . . . . ?
C113 C114 C127 C128 80.6(6) . . . . ?
C109 C114 C127 C128 -104.2(5) . . . . ?
C113 C114 C127 C132 -101.3(5) . . . . ?
C109 C114 C127 C132 74.0(5) . . . . ?
C132 C127 C128 C129 -5.6(7) . . . . ?
C114 C127 C128 C129 172.5(4) . . . . ?
C132 C127 C128 C133 172.9(4) . . . . ?
C114 C127 C128 C133 -9.0(7) . . . . ?
C127 C128 C129 C130 1.5(7) . . . . ?
C133 C128 C129 C130 -177.1(5) . . . . ?
C128 C129 C130 C131 2.7(8) . . . . ?
C129 C130 C131 C132 -2.9(8) . . . . ?
C130 C131 C132 C127 -1.2(7) . . . . ?
C130 C131 C132 C136 175.6(5) . . . . ?
C128 C127 C132 C131 5.5(7) . . . . ?
C114 C127 C132 C131 -172.7(4) . . . . ?
C128 C127 C132 C136 -171.3(4) . . . . ?
C114 C127 C132 C136 10.5(6) . . . . ?
C127 C128 C133 C134 148.2(4) . . . . ?
C129 C128 C133 C134 -33.3(6) . . . . ?
C127 C128 C133 C135 -88.3(5) . . . . ?
C129 C128 C133 C135 90.2(5) . . . . ?
C131 C132 C136 C138 -95.1(5) . . . . ?
C127 C132 C136 C138 81.6(5) . . . . ?
C131 C132 C136 C137 29.3(6) . . . . ?
C127 C132 C136 C137 -154.0(4) . . . . ?
C141 C142 O142 C143 -175.8(5) . . . . ?
C142 O142 C143 C144 179.8(5) . . . . ?
C151 C152 O152 C153 -179.5(5) . . . . ?
C152 O152 C153 C154 174.6(5) . . . . ?
